data_7000346
loop_
_publ_author_name
'Marson, Angelica'
'Ernsting, Johanneke E.'
'Lutz, Martin'
'Spek, Anthony L.'
'van Leeuwen, Piet W. N. M.'
'Kamer, Paul C. J.'

_publ_section_title
;
 A novel hemilabile calix[4],quinoline-based P,N-ligand: coordination
 chemistry and complex characterisation
;
_journal_issue 4
_journal_name_full 'Dalton Transactions'
_journal_page_first 621
_journal_paper_doi 10.1039/b814469a
_journal_year 2009
_chemical_formula_moiety 'C54 H60 N O4 P, C H2 Cl2'
_chemical_formula_sum 'C55 H62 Cl2 N O4 P'
_chemical_formula_weight 902.93
_chemical_name_systematic
;
?
;
_space_group_IT_number 2
_symmetry_cell_setting triclinic
_symmetry_space_group_name_Hall '-P 1'
_symmetry_space_group_name_H-M 'P -1'
_atom_sites_solution_hydrogens geom
_atom_sites_solution_primary direct
_atom_sites_solution_secondary difmap
_audit_creation_method SHELXL-97
_cell_angle_alpha 65.8298(3)
_cell_angle_beta 77.0409(3)
_cell_angle_gamma 76.6873(3)
_cell_formula_units_Z 4
_cell_length_a 13.2138(1)
_cell_length_b 19.6378(1)
_cell_length_c 22.6813(2)
_cell_measurement_reflns_used 147382
_cell_measurement_temperature 110(2)
_cell_measurement_theta_max 27.48
_cell_measurement_theta_min 1.02
_cell_volume 5169.01(7)
_computing_cell_refinement HKL2000
_computing_data_collection 'Nonius COLLECT'
_computing_data_reduction 'HKL2000, SortAV, SQUEEZE'
_computing_structure_refinement 'SHELXL-97 (Sheldrick, 1997)'
_computing_structure_solution 'SIR-97 (Altomare et al., 1997)'
_diffrn_ambient_temperature 110(2)
_diffrn_measured_fraction_theta_full 0.995
_diffrn_measured_fraction_theta_max 0.995
_diffrn_measurement_device_type 'Nonius KappaCCD'
_diffrn_radiation_monochromator graphite
_diffrn_radiation_source 'rotating anode'
_diffrn_radiation_type MoK\a
_diffrn_radiation_wavelength 0.71073
_diffrn_reflns_av_R_equivalents 0.0416
_diffrn_reflns_av_sigmaI/netI 0.0352
_diffrn_reflns_limit_h_max 17
_diffrn_reflns_limit_h_min -17
_diffrn_reflns_limit_k_max 24
_diffrn_reflns_limit_k_min -25
_diffrn_reflns_limit_l_max 29
_diffrn_reflns_limit_l_min -29
_diffrn_reflns_number 102943
_diffrn_reflns_theta_full 27.48
_diffrn_reflns_theta_max 27.48
_diffrn_reflns_theta_min 1.15
_exptl_absorpt_coefficient_mu 0.200
_exptl_absorpt_correction_T_max 0.97
_exptl_absorpt_correction_T_min 0.91
_exptl_absorpt_correction_type multi-scan
_exptl_crystal_colour colourless
_exptl_crystal_density_diffrn 1.160
_exptl_crystal_density_method 'not measured'
_exptl_crystal_description plate
_exptl_crystal_F_000 1920
_exptl_crystal_size_max 0.60
_exptl_crystal_size_mid 0.60
_exptl_crystal_size_min 0.15
_platon_squeeze_details ' ?'
_refine_diff_density_max 0.423
_refine_diff_density_min -0.586
_refine_diff_density_rms 0.046
_refine_ls_extinction_method none
_refine_ls_goodness_of_fit_ref 1.072
_refine_ls_hydrogen_treatment constr
_refine_ls_matrix_type full
_refine_ls_number_parameters 1207
_refine_ls_number_reflns 23594
_refine_ls_number_restraints 204
_refine_ls_restrained_S_all 1.097
_refine_ls_R_factor_all 0.0511
_refine_ls_R_factor_gt 0.0415
_refine_ls_shift/su_max 0.001
_refine_ls_shift/su_mean 0.000
_refine_ls_structure_factor_coef Fsqd
_refine_ls_weighting_details 'calc w=1/[\s^2^(Fo^2^)+(0.0491P)^2^+1.6491P] where P=(Fo^2^+2Fc^2^)/3'
_refine_ls_weighting_scheme calc
_refine_ls_wR_factor_gt 0.1049
_refine_ls_wR_factor_ref 0.1090
_reflns_number_gt 19081
_reflns_number_total 23594
_reflns_threshold_expression I>2\s(I)
_cod_data_source_file b814469a.txt
_cod_data_source_block s3382a
_cod_database_code 7000346

loop_
_symmetry_equiv_pos_as_xyz
'x, y, z'
'-x, -y, -z'

loop_
_atom_site_label
_atom_site_type_symbol
_atom_site_fract_x
_atom_site_fract_y
_atom_site_fract_z
_atom_site_U_iso_or_equiv
_atom_site_adp_type
_atom_site_occupancy
_atom_site_symmetry_multiplicity
_atom_site_calc_flag
_atom_site_refinement_flags
_atom_site_disorder_assembly
_atom_site_disorder_group
P1 P 0.77054(3) 0.13373(2) 0.252168(17) 0.01959(8) Uani 1 1 d . . .
O11 O 0.85440(8) 0.14065(5) 0.29086(4) 0.0190(2) Uani 1 1 d . . .
O12 O 0.82650(8) 0.15954(6) 0.17610(5) 0.0224(2) Uani 1 1 d . . .
O13 O 0.78805(7) 0.04124(5) 0.27287(5) 0.0194(2) Uani 1 1 d . . .
O14 O 0.68946(7) 0.07970(5) 0.39735(5) 0.0188(2) Uani 1 1 d . . .
N1 N 0.48851(10) 0.18746(7) 0.47118(6) 0.0236(3) Uani 1 1 d . . .
C11 C 0.96001(11) 0.12416(7) 0.30074(6) 0.0173(3) Uani 1 1 d . . .
C12 C 0.98003(11) 0.09287(7) 0.36568(6) 0.0179(3) Uani 1 1 d . . .
C13 C 1.08318(11) 0.07672(8) 0.37731(7) 0.0192(3) Uani 1 1 d . . .
H13 H 1.0964 0.0545 0.4213 0.023 Uiso 1 1 calc R . .
C14 C 1.16866(11) 0.09171(8) 0.32717(7) 0.0205(3) Uani 1 1 d . . .
C15 C 1.14465(11) 0.12850(8) 0.26400(7) 0.0214(3) Uani 1 1 d . . .
H15 H 1.2006 0.1420 0.2289 0.026 Uiso 1 1 calc R . .
C16 C 1.04206(11) 0.14657(7) 0.24955(6) 0.0191(3) Uani 1 1 d . . .
C17 C 1.02469(12) 0.18788(8) 0.17908(7) 0.0212(3) Uani 1 1 d . . .
H17A H 0.9602 0.2259 0.1763 0.025 Uiso 1 1 calc R . .
H17B H 1.0848 0.2147 0.1534 0.025 Uiso 1 1 calc R . .
C18 C 0.91573(11) 0.11686(8) 0.15424(6) 0.0201(3) Uani 1 1 d . . .
C19 C 1.01401(12) 0.13253(8) 0.15136(6) 0.0201(3) Uani 1 1 d . . .
C110 C 1.10140(11) 0.09106(8) 0.12712(6) 0.0206(3) Uani 1 1 d . . .
H110 H 1.1695 0.1007 0.1252 0.025 Uiso 1 1 calc R . .
C111 C 1.09217(11) 0.03600(8) 0.10561(7) 0.0209(3) Uani 1 1 d . A .
C112 C 0.99087(12) 0.02243(8) 0.10988(7) 0.0219(3) Uani 1 1 d . . .
H112 H 0.9826 -0.0150 0.0957 0.026 Uiso 1 1 calc R . .
C113 C 0.90199(11) 0.06214(8) 0.13421(7) 0.0219(3) Uani 1 1 d . . .
C114 C 0.79213(12) 0.05100(9) 0.13511(7) 0.0257(3) Uani 1 1 d . . .
H11A H 0.7956 0.0312 0.1008 0.031 Uiso 1 1 calc R . .
H11B H 0.7481 0.1015 0.1219 0.031 Uiso 1 1 calc R . .
C115 C 0.72404(11) 0.00158(8) 0.26004(7) 0.0197(3) Uani 1 1 d . . .
C116 C 0.73449(11) -0.00015(8) 0.19778(7) 0.0222(3) Uani 1 1 d . . .
C117 C 0.68118(12) -0.04963(9) 0.19028(7) 0.0251(3) Uani 1 1 d . . .
H117 H 0.6897 -0.0519 0.1484 0.030 Uiso 1 1 calc R . .
C118 C 0.61696(12) -0.09517(9) 0.24095(8) 0.0255(3) Uani 1 1 d . . .
C119 C 0.60472(11) -0.08904(8) 0.30127(7) 0.0232(3) Uani 1 1 d . . .
H119 H 0.5590 -0.1184 0.3365 0.028 Uiso 1 1 calc R . .
C120 C 0.65618(11) -0.04199(8) 0.31234(7) 0.0195(3) Uani 1 1 d . . .
C121 C 0.63039(11) -0.03902(8) 0.38010(7) 0.0197(3) Uani 1 1 d . . .
H12A H 0.5885 0.0108 0.3771 0.024 Uiso 1 1 calc R . .
H12B H 0.5863 -0.0782 0.4087 0.024 Uiso 1 1 calc R . .
C122 C 0.75545(11) 0.01039(7) 0.41536(6) 0.0172(3) Uani 1 1 d . . .
C123 C 0.72583(11) -0.05106(8) 0.41135(6) 0.0180(3) Uani 1 1 d . . .
C124 C 0.78942(11) -0.12070(8) 0.43236(7) 0.0193(3) Uani 1 1 d . . .
H124 H 0.7680 -0.1633 0.4316 0.023 Uiso 1 1 calc R . .
C125 C 0.88435(11) -0.13026(8) 0.45470(6) 0.0183(3) Uani 1 1 d . . .
C126 C 0.91608(11) -0.06555(8) 0.45103(6) 0.0177(3) Uani 1 1 d . . .
H126 H 0.9831 -0.0696 0.4620 0.021 Uiso 1 1 calc R . .
C127 C 0.85242(11) 0.00514(8) 0.43176(6) 0.0168(3) Uani 1 1 d . . .
C128 C 0.89212(11) 0.07551(8) 0.42274(6) 0.0179(3) Uani 1 1 d . . .
H12C H 0.9181 0.0680 0.4630 0.021 Uiso 1 1 calc R . .
H12D H 0.8339 0.1187 0.4147 0.021 Uiso 1 1 calc R . .
C129 C 1.28127(11) 0.06595(9) 0.34375(7) 0.0240(3) Uani 1 1 d . . .
C130 C 1.29682(13) 0.10034(10) 0.39026(8) 0.0305(3) Uani 1 1 d . . .
H13A H 1.3679 0.0817 0.4019 0.046 Uiso 1 1 calc R . .
H13B H 1.2452 0.0858 0.4299 0.046 Uiso 1 1 calc R . .
H13C H 1.2873 0.1555 0.3687 0.046 Uiso 1 1 calc R . .
C131 C 1.36312(13) 0.08836(11) 0.28245(8) 0.0374(4) Uani 1 1 d . . .
H13D H 1.4338 0.0701 0.2948 0.056 Uiso 1 1 calc R . .
H13E H 1.3534 0.1435 0.2605 0.056 Uiso 1 1 calc R . .
H13F H 1.3546 0.0659 0.2528 0.056 Uiso 1 1 calc R . .
C132 C 1.29974(13) -0.02062(9) 0.37733(8) 0.0301(3) Uani 1 1 d . . .
H13G H 1.2894 -0.0430 0.3480 0.045 Uiso 1 1 calc R . .
H13H H 1.2499 -0.0362 0.4177 0.045 Uiso 1 1 calc R . .
H13I H 1.3717 -0.0379 0.3876 0.045 Uiso 1 1 calc R . .
C133 C 1.18907(12) -0.00854(8) 0.07840(7) 0.0237(3) Uani 1 1 d D . .
C34A C 1.29091(18) 0.01808(14) 0.07635(13) 0.0382(6) Uani 0.73 1 d PDU A 1
H34A H 1.2876 0.0719 0.0487 0.057 Uiso 0.73 1 calc PR A 1
H34B H 1.3511 -0.0110 0.0584 0.057 Uiso 0.73 1 calc PR A 1
H34C H 1.2989 0.0103 0.1207 0.057 Uiso 0.73 1 calc PR A 1
C35A C 1.1942(2) -0.09132(13) 0.12100(13) 0.0446(6) Uani 0.73 1 d PDU A 1
H35A H 1.2558 -0.1202 0.1038 0.067 Uiso 0.73 1 calc PR A 1
H35B H 1.1303 -0.1087 0.1212 0.067 Uiso 0.73 1 calc PR A 1
H35C H 1.1999 -0.0988 0.1657 0.067 Uiso 0.73 1 calc PR A 1
C36A C 1.1795(2) 0.00556(17) 0.00830(12) 0.0462(7) Uani 0.73 1 d PDU A 1
H36A H 1.1764 0.0596 -0.0184 0.069 Uiso 0.73 1 calc PR A 1
H36B H 1.1153 -0.0111 0.0080 0.069 Uiso 0.73 1 calc PR A 1
H36C H 1.2407 -0.0228 -0.0097 0.069 Uiso 0.73 1 calc PR A 1
C34B C 1.1623(4) -0.0700(3) 0.0597(2) 0.0195(10) Uani 0.27 1 d PDU A 2
H34D H 1.1224 -0.1045 0.0977 0.029 Uiso 0.27 1 calc PR A 2
H34E H 1.2275 -0.0987 0.0457 0.029 Uiso 0.27 1 calc PR A 2
H34F H 1.1200 -0.0455 0.0239 0.029 Uiso 0.27 1 calc PR A 2
C35B C 1.2631(4) -0.0517(3) 0.1304(2) 0.0225(11) Uani 0.27 1 d PDU A 2
H35D H 1.2245 -0.0846 0.1702 0.034 Uiso 0.27 1 calc PR A 2
H35E H 1.2894 -0.0155 0.1404 0.034 Uiso 0.27 1 calc PR A 2
H35F H 1.3224 -0.0824 0.1136 0.034 Uiso 0.27 1 calc PR A 2
C36B C 1.2503(4) 0.0430(2) 0.0173(2) 0.0258(12) Uani 0.27 1 d PDU A 2
H36D H 1.3112 0.0127 0.0013 0.039 Uiso 0.27 1 calc PR A 2
H36E H 1.2743 0.0798 0.0279 0.039 Uiso 0.27 1 calc PR A 2
H36F H 1.2047 0.0698 -0.0165 0.039 Uiso 0.27 1 calc PR A 2
C137 C 0.55746(14) -0.14882(10) 0.23285(9) 0.0339(4) Uani 1 1 d . . .
C138 C 0.43906(16) -0.11925(13) 0.24264(12) 0.0523(5) Uani 1 1 d . . .
H13J H 0.3998 -0.1513 0.2356 0.078 Uiso 1 1 calc R . .
H13K H 0.4247 -0.0672 0.2114 0.078 Uiso 1 1 calc R . .
H13L H 0.4172 -0.1204 0.2872 0.078 Uiso 1 1 calc R . .
C139 C 0.58172(18) -0.22886(11) 0.28383(10) 0.0458(5) Uani 1 1 d . . .
H13M H 0.5591 -0.2281 0.3278 0.069 Uiso 1 1 calc R . .
H13N H 0.6575 -0.2468 0.2780 0.069 Uiso 1 1 calc R . .
H13O H 0.5440 -0.2629 0.2782 0.069 Uiso 1 1 calc R . .
C140 C 0.58740(19) -0.15239(13) 0.16479(10) 0.0493(5) Uani 1 1 d . . .
H14A H 0.5483 -0.1874 0.1619 0.074 Uiso 1 1 calc R . .
H14B H 0.6630 -0.1700 0.1572 0.074 Uiso 1 1 calc R . .
H14C H 0.5700 -0.1020 0.1317 0.074 Uiso 1 1 calc R . .
C141 C 0.94676(11) -0.20950(8) 0.48480(7) 0.0215(3) Uani 1 1 d . . .
C142 C 1.05804(12) -0.20693(9) 0.49224(8) 0.0316(4) Uani 1 1 d . . .
H14D H 1.0957 -0.1793 0.4494 0.047 Uiso 1 1 calc R . .
H14E H 1.0956 -0.2586 0.5101 0.047 Uiso 1 1 calc R . .
H14F H 1.0540 -0.1813 0.5220 0.047 Uiso 1 1 calc R . .
C143 C 0.95472(15) -0.25661(9) 0.44361(8) 0.0340(4) Uani 1 1 d . . .
H14G H 0.8840 -0.2622 0.4414 0.051 Uiso 1 1 calc R . .
H14H H 0.9953 -0.3066 0.4637 0.051 Uiso 1 1 calc R . .
H14I H 0.9900 -0.2311 0.3994 0.051 Uiso 1 1 calc R . .
C144 C 0.88675(12) -0.24769(8) 0.55312(7) 0.0265(3) Uani 1 1 d . . .
H14J H 0.8858 -0.2196 0.5804 0.040 Uiso 1 1 calc R . .
H14K H 0.9218 -0.2997 0.5732 0.040 Uiso 1 1 calc R . .
H14L H 0.8145 -0.2481 0.5494 0.040 Uiso 1 1 calc R . .
C145 C 0.61436(12) 0.08837(8) 0.45088(7) 0.0232(3) Uani 1 1 d . . .
H14M H 0.6508 0.0903 0.4837 0.028 Uiso 1 1 calc R . .
H14N H 0.5759 0.0446 0.4721 0.028 Uiso 1 1 calc R . .
C146 C 0.53824(11) 0.16008(8) 0.42643(7) 0.0190(3) Uani 1 1 d . . .
C147 C 0.52190(11) 0.19330(8) 0.36029(7) 0.0209(3) Uani 1 1 d . . .
H147 H 0.5594 0.1710 0.3300 0.025 Uiso 1 1 calc R . .
C148 C 0.45129(11) 0.25802(8) 0.34086(7) 0.0231(3) Uani 1 1 d . . .
H148 H 0.4385 0.2810 0.2968 0.028 Uiso 1 1 calc R . .
C149 C 0.39731(11) 0.29065(8) 0.38648(7) 0.0227(3) Uani 1 1 d . . .
C150 C 0.32657(12) 0.35983(9) 0.36968(9) 0.0303(4) Uani 1 1 d . . .
H150 H 0.3125 0.3859 0.3260 0.036 Uiso 1 1 calc R . .
C151 C 0.27867(13) 0.38908(9) 0.41599(10) 0.0365(4) Uani 1 1 d . . .
H151 H 0.2315 0.4354 0.4044 0.044 Uiso 1 1 calc R . .
C152 C 0.29886(14) 0.35090(10) 0.48077(10) 0.0383(4) Uani 1 1 d . . .
H152 H 0.2647 0.3717 0.5126 0.046 Uiso 1 1 calc R . .
C153 C 0.36688(13) 0.28437(9) 0.49872(9) 0.0318(4) Uani 1 1 d . . .
H153 H 0.3797 0.2593 0.5427 0.038 Uiso 1 1 calc R . .
C154 C 0.41822(11) 0.25283(8) 0.45169(7) 0.0236(3) Uani 1 1 d . . .
P2 P 0.65467(3) 0.35870(2) 0.248898(17) 0.01933(8) Uani 1 1 d . . .
O21 O 0.62956(7) 0.45110(5) 0.22778(5) 0.0195(2) Uani 1 1 d . . .
O22 O 0.66640(8) 0.33328(5) 0.32571(5) 0.0216(2) Uani 1 1 d . . .
O23 O 0.77367(8) 0.34896(5) 0.21132(5) 0.0191(2) Uani 1 1 d . . .
O24 O 0.65625(8) 0.40755(5) 0.10234(5) 0.0199(2) Uani 1 1 d . . .
N2 N 0.59660(10) 0.30667(7) 0.01713(6) 0.0224(3) Uani 1 1 d . . .
C21 C 0.52980(11) 0.49247(8) 0.23976(7) 0.0198(3) Uani 1 1 d . . .
C22 C 0.47221(11) 0.53402(8) 0.18744(7) 0.0202(3) Uani 1 1 d . . .
C23 C 0.38222(11) 0.58382(8) 0.19636(7) 0.0229(3) Uani 1 1 d . . .
H23 H 0.3439 0.6122 0.1608 0.028 Uiso 1 1 calc R . .
C24 C 0.34572(12) 0.59401(9) 0.25531(8) 0.0259(3) Uani 1 1 d . B .
C25 C 0.40209(12) 0.54926(9) 0.30656(7) 0.0250(3) Uani 1 1 d . . .
H25 H 0.3778 0.5540 0.3476 0.030 Uiso 1 1 calc R . .
C26 C 0.49253(11) 0.49772(8) 0.30092(7) 0.0219(3) Uani 1 1 d . . .
C27 C 0.53635(12) 0.44830(9) 0.36415(7) 0.0245(3) Uani 1 1 d . . .
H27A H 0.5039 0.4717 0.3965 0.029 Uiso 1 1 calc R . .
H27B H 0.5117 0.3989 0.3804 0.029 Uiso 1 1 calc R . .
C28 C 0.71461(11) 0.37425(8) 0.34658(6) 0.0192(3) Uani 1 1 d . . .
C29 C 0.65340(11) 0.43277(8) 0.36408(6) 0.0204(3) Uani 1 1 d . . .
C210 C 0.70299(12) 0.47229(8) 0.38499(7) 0.0207(3) Uani 1 1 d . . .
H210 H 0.6622 0.5122 0.3974 0.025 Uiso 1 1 calc R . .
C211 C 0.81102(11) 0.45538(8) 0.38836(6) 0.0192(3) Uani 1 1 d . . .
C212 C 0.86829(11) 0.39586(8) 0.37076(6) 0.0191(3) Uani 1 1 d . . .
H212 H 0.9416 0.3831 0.3729 0.023 Uiso 1 1 calc R . .
C213 C 0.82112(11) 0.35424(7) 0.35006(6) 0.0185(3) Uani 1 1 d . . .
C214 C 0.88527(12) 0.29455(8) 0.32532(6) 0.0196(3) Uani 1 1 d . . .
H21A H 0.8397 0.2599 0.3273 0.024 Uiso 1 1 calc R . .
H21B H 0.9409 0.2646 0.3527 0.024 Uiso 1 1 calc R . .
C215 C 0.87728(11) 0.36146(7) 0.20297(7) 0.0171(3) Uani 1 1 d . . .
C216 C 0.93405(11) 0.33370(7) 0.25549(6) 0.0190(3) Uani 1 1 d . . .
C217 C 1.03735(12) 0.34617(8) 0.24347(7) 0.0211(3) Uani 1 1 d . . .
H217 H 1.0752 0.3279 0.2794 0.025 Uiso 1 1 calc R . .
C218 C 1.08823(12) 0.38423(8) 0.18122(7) 0.0216(3) Uani 1 1 d . . .
C219 C 1.03172(11) 0.40566(8) 0.12973(7) 0.0197(3) Uani 1 1 d . . .
H219 H 1.0651 0.4296 0.0865 0.024 Uiso 1 1 calc R . .
C220 C 0.92836(11) 0.39354(7) 0.13885(6) 0.0179(3) Uani 1 1 d . . .
C221 C 0.87543(11) 0.41348(8) 0.07983(6) 0.0180(3) Uani 1 1 d . . .
H22A H 0.9292 0.4222 0.0404 0.022 Uiso 1 1 calc R . .
H22B H 0.8421 0.3705 0.0856 0.022 Uiso 1 1 calc R . .
C222 C 0.68766(11) 0.47723(7) 0.08552(6) 0.0174(3) Uani 1 1 d . . .
C223 C 0.79316(11) 0.48312(8) 0.07007(6) 0.0171(3) Uani 1 1 d . . .
C224 C 0.82201(11) 0.55472(8) 0.04941(6) 0.0174(3) Uani 1 1 d . . .
H224 H 0.8945 0.5595 0.0382 0.021 Uiso 1 1 calc R . .
C225 C 0.74754(11) 0.61900(8) 0.04482(6) 0.0178(3) Uani 1 1 d . . .
C226 C 0.64252(11) 0.60856(8) 0.06764(7) 0.0195(3) Uani 1 1 d . . .
H226 H 0.5908 0.6509 0.0683 0.023 Uiso 1 1 calc R . .
C227 C 0.61144(11) 0.53817(8) 0.08934(6) 0.0185(3) Uani 1 1 d . . .
C228 C 0.50061(11) 0.52583(8) 0.12161(7) 0.0208(3) Uani 1 1 d . . .
H22C H 0.4917 0.4746 0.1277 0.025 Uiso 1 1 calc R . .
H22D H 0.4510 0.5627 0.0922 0.025 Uiso 1 1 calc R . .
C229 C 0.24800(13) 0.65145(10) 0.26236(8) 0.0332(4) Uani 1 1 d D . .
C30C C 0.15230(19) 0.62501(17) 0.25192(16) 0.0571(8) Uani 0.77 1 d PDU B 3
H30A H 0.1436 0.5747 0.2850 0.086 Uiso 0.77 1 calc PR B 3
H30B H 0.1653 0.6231 0.2083 0.086 Uiso 0.77 1 calc PR B 3
H30C H 0.0883 0.6607 0.2559 0.086 Uiso 0.77 1 calc PR B 3
C31C C 0.2593(2) 0.72808(14) 0.21146(15) 0.0560(8) Uani 0.77 1 d PDU B 3
H31A H 0.1961 0.7638 0.2170 0.084 Uiso 0.77 1 calc PR B 3
H31B H 0.2684 0.7262 0.1680 0.084 Uiso 0.77 1 calc PR B 3
H31C H 0.3208 0.7446 0.2159 0.084 Uiso 0.77 1 calc PR B 3
C32C C 0.2211(3) 0.6535(2) 0.33067(15) 0.0852(14) Uani 0.77 1 d PDU B 3
H32A H 0.2141 0.6025 0.3630 0.128 Uiso 0.77 1 calc PR B 3
H32B H 0.1546 0.6873 0.3338 0.128 Uiso 0.77 1 calc PR B 3
H32C H 0.2772 0.6719 0.3391 0.128 Uiso 0.77 1 calc PR B 3
C30D C 0.1918(6) 0.6903(4) 0.2014(3) 0.0399(18) Uani 0.23 1 d PDU B 4
H30D H 0.2440 0.7055 0.1621 0.060 Uiso 0.23 1 calc PR B 4
H30E H 0.1431 0.7351 0.2044 0.060 Uiso 0.23 1 calc PR B 4
H30F H 0.1525 0.6551 0.1990 0.060 Uiso 0.23 1 calc PR B 4
C31D C 0.2914(6) 0.7161(4) 0.2684(5) 0.052(2) Uani 0.23 1 d PDU B 4
H31D H 0.3394 0.7388 0.2286 0.078 Uiso 0.23 1 calc PR B 4
H31E H 0.3291 0.6949 0.3062 0.078 Uiso 0.23 1 calc PR B 4
H31F H 0.2326 0.7547 0.2741 0.078 Uiso 0.23 1 calc PR B 4
C32D C 0.1726(6) 0.6184(5) 0.3212(3) 0.064(3) Uani 0.23 1 d PDU B 4
H32D H 0.1112 0.6567 0.3236 0.096 Uiso 0.23 1 calc PR B 4
H32E H 0.2064 0.6010 0.3602 0.096 Uiso 0.23 1 calc PR B 4
H32F H 0.1502 0.5755 0.3187 0.096 Uiso 0.23 1 calc PR B 4
C233 C 0.86213(12) 0.50036(8) 0.41223(7) 0.0230(3) Uani 1 1 d . . .
C234 C 0.83065(15) 0.58558(9) 0.37552(8) 0.0333(4) Uani 1 1 d . . .
H23A H 0.8643 0.6137 0.3908 0.050 Uiso 1 1 calc R . .
H23B H 0.7541 0.5990 0.3838 0.050 Uiso 1 1 calc R . .
H23C H 0.8535 0.5984 0.3286 0.050 Uiso 1 1 calc R . .
C235 C 0.82473(14) 0.47873(9) 0.48594(7) 0.0288(3) Uani 1 1 d . . .
H23D H 0.8454 0.4243 0.5087 0.043 Uiso 1 1 calc R . .
H23E H 0.7480 0.4916 0.4937 0.043 Uiso 1 1 calc R . .
H23F H 0.8569 0.5065 0.5023 0.043 Uiso 1 1 calc R . .
C236 C 0.98221(13) 0.48239(10) 0.40128(9) 0.0342(4) Uani 1 1 d . . .
H23G H 1.0118 0.5146 0.4143 0.051 Uiso 1 1 calc R . .
H23H H 1.0071 0.4918 0.3550 0.051 Uiso 1 1 calc R . .
H23I H 1.0046 0.4292 0.4276 0.051 Uiso 1 1 calc R . .
C237 C 1.19930(12) 0.40098(9) 0.17296(7) 0.0270(3) Uani 1 1 d . . .
C238 C 1.19466(15) 0.45217(11) 0.21018(9) 0.0369(4) Uani 1 1 d . . .
H23J H 1.2654 0.4624 0.2065 0.055 Uiso 1 1 calc R . .
H23K H 1.1673 0.4268 0.2563 0.055 Uiso 1 1 calc R . .
H23L H 1.1483 0.4999 0.1914 0.055 Uiso 1 1 calc R . .
C239 C 1.27449(13) 0.32718(11) 0.20086(8) 0.0353(4) Uani 1 1 d . . .
H23M H 1.2779 0.2950 0.1767 0.053 Uiso 1 1 calc R . .
H23N H 1.2488 0.3008 0.2471 0.053 Uiso 1 1 calc R . .
H23O H 1.3448 0.3387 0.1965 0.053 Uiso 1 1 calc R . .
C240 C 1.24300(13) 0.44207(11) 0.10128(8) 0.0340(4) Uani 1 1 d . . .
H24A H 1.3127 0.4535 0.0986 0.051 Uiso 1 1 calc R . .
H24B H 1.1956 0.4892 0.0825 0.051 Uiso 1 1 calc R . .
H24C H 1.2486 0.4098 0.0769 0.051 Uiso 1 1 calc R . .
C241 C 0.77577(11) 0.69918(8) 0.01444(7) 0.0202(3) Uani 1 1 d . . .
C242 C 0.72525(12) 0.74219(8) -0.04831(7) 0.0239(3) Uani 1 1 d . . .
H24D H 0.7380 0.7947 -0.0672 0.036 Uiso 1 1 calc R . .
H24E H 0.6494 0.7412 -0.0379 0.036 Uiso 1 1 calc R . .
H24F H 0.7562 0.7180 -0.0798 0.036 Uiso 1 1 calc R . .
C243 C 0.73312(14) 0.74060(9) 0.06159(8) 0.0297(3) Uani 1 1 d . . .
H24G H 0.7677 0.7148 0.1007 0.045 Uiso 1 1 calc R . .
H24H H 0.6571 0.7407 0.0741 0.045 Uiso 1 1 calc R . .
H24I H 0.7473 0.7928 0.0401 0.045 Uiso 1 1 calc R . .
C244 C 0.89446(12) 0.69902(9) -0.00355(8) 0.0263(3) Uani 1 1 d . . .
H24J H 0.9281 0.6709 0.0358 0.039 Uiso 1 1 calc R . .
H24K H 0.9088 0.7511 -0.0226 0.039 Uiso 1 1 calc R . .
H24L H 0.9226 0.6749 -0.0353 0.039 Uiso 1 1 calc R . .
C245 C 0.62928(14) 0.40110(8) 0.04754(7) 0.0266(3) Uani 1 1 d . . .
H24M H 0.6894 0.4093 0.0117 0.032 Uiso 1 1 calc R . .
H24N H 0.5687 0.4402 0.0317 0.032 Uiso 1 1 calc R . .
C246 C 0.60155(11) 0.32366(8) 0.06680(7) 0.0211(3) Uani 1 1 d . . .
C247 C 0.58187(12) 0.27505(8) 0.13308(7) 0.0232(3) Uani 1 1 d . . .
H247 H 0.5873 0.2898 0.1671 0.028 Uiso 1 1 calc R . .
C248 C 0.55478(12) 0.20637(8) 0.14700(7) 0.0248(3) Uani 1 1 d . . .
H248 H 0.5406 0.1729 0.1911 0.030 Uiso 1 1 calc R . .
C249 C 0.54797(11) 0.18539(8) 0.09574(7) 0.0225(3) Uani 1 1 d . . .
C250 C 0.52148(12) 0.11497(9) 0.10593(9) 0.0288(3) Uani 1 1 d . . .
H250 H 0.5060 0.0796 0.1491 0.035 Uiso 1 1 calc R . .
C251 C 0.51819(13) 0.09784(9) 0.05372(9) 0.0332(4) Uani 1 1 d . . .
H251 H 0.5003 0.0506 0.0610 0.040 Uiso 1 1 calc R . .
C252 C 0.54098(13) 0.14935(10) -0.01037(9) 0.0328(4) Uani 1 1 d . . .
H252 H 0.5382 0.1367 -0.0461 0.039 Uiso 1 1 calc R . .
C253 C 0.56717(12) 0.21775(9) -0.02196(8) 0.0273(3) Uani 1 1 d . . .
H253 H 0.5829 0.2520 -0.0656 0.033 Uiso 1 1 calc R . .
C254 C 0.57085(11) 0.23749(8) 0.03082(7) 0.0222(3) Uani 1 1 d . . .
Cl31 Cl 0.69637(3) 0.61605(2) 0.231841(19) 0.03343(9) Uani 1 1 d . . .
Cl32 Cl 0.92097(4) 0.57694(3) 0.19143(3) 0.04767(12) Uani 1 1 d . . .
C3 C 0.79690(13) 0.54758(9) 0.21375(8) 0.0282(3) Uani 1 1 d . . .
H3A H 0.7988 0.4997 0.2525 0.034 Uiso 1 1 calc R . .
H3B H 0.7808 0.5379 0.1775 0.034 Uiso 1 1 calc R . .
Cl41 Cl 0.13862(4) 0.90480(3) 0.30344(3) 0.05570(14) Uani 1 1 d . . .
Cl42 Cl -0.02831(4) 0.86682(3) 0.26401(3) 0.05473(14) Uani 1 1 d . . .
C4 C 0.01151(15) 0.93386(11) 0.28245(9) 0.0410(4) Uani 1 1 d . . .
H4A H -0.0383 0.9427 0.3193 0.049 Uiso 1 1 calc R . .
H4B H 0.0095 0.9822 0.2442 0.049 Uiso 1 1 calc R . .

loop_
_atom_site_aniso_label
_atom_site_aniso_U_11
_atom_site_aniso_U_22
_atom_site_aniso_U_33
_atom_site_aniso_U_23
_atom_site_aniso_U_13
_atom_site_aniso_U_12
P1 0.01942(18) 0.02091(18) 0.01586(16) -0.00710(14) -0.00264(13) 0.00208(14)
O11 0.0201(5) 0.0178(5) 0.0171(5) -0.0068(4) -0.0014(4) -0.0005(4)
O12 0.0235(5) 0.0223(5) 0.0163(5) -0.0063(4) -0.0021(4) 0.0032(4)
O13 0.0182(5) 0.0215(5) 0.0194(5) -0.0083(4) -0.0034(4) -0.0029(4)
O14 0.0178(5) 0.0168(5) 0.0178(5) -0.0058(4) -0.0006(4) 0.0019(4)
N1 0.0226(6) 0.0229(6) 0.0220(6) -0.0085(5) 0.0005(5) -0.0008(5)
C11 0.0200(7) 0.0140(6) 0.0180(6) -0.0065(5) -0.0021(5) -0.0029(5)
C12 0.0227(7) 0.0139(6) 0.0173(6) -0.0068(5) 0.0003(5) -0.0049(5)
C13 0.0230(7) 0.0170(6) 0.0176(6) -0.0068(5) -0.0015(5) -0.0042(5)
C14 0.0214(7) 0.0190(7) 0.0219(7) -0.0092(6) 0.0007(5) -0.0056(5)
C15 0.0233(7) 0.0203(7) 0.0197(7) -0.0084(6) 0.0053(5) -0.0086(6)
C16 0.0267(7) 0.0136(6) 0.0166(6) -0.0062(5) 0.0001(5) -0.0049(5)
C17 0.0279(7) 0.0167(7) 0.0161(6) -0.0042(5) 0.0010(5) -0.0057(6)
C18 0.0227(7) 0.0210(7) 0.0127(6) -0.0050(5) -0.0017(5) 0.0010(5)
C19 0.0272(7) 0.0165(6) 0.0128(6) -0.0022(5) -0.0012(5) -0.0045(6)
C110 0.0220(7) 0.0208(7) 0.0158(6) -0.0046(5) 0.0004(5) -0.0049(6)
C111 0.0227(7) 0.0211(7) 0.0161(6) -0.0060(5) -0.0008(5) -0.0019(6)
C112 0.0255(7) 0.0237(7) 0.0179(7) -0.0097(6) -0.0023(5) -0.0038(6)
C113 0.0219(7) 0.0275(8) 0.0156(6) -0.0080(6) -0.0027(5) -0.0027(6)
C114 0.0216(7) 0.0376(9) 0.0202(7) -0.0138(6) -0.0024(6) -0.0041(6)
C115 0.0163(6) 0.0219(7) 0.0232(7) -0.0107(6) -0.0059(5) 0.0002(5)
C116 0.0176(7) 0.0261(7) 0.0230(7) -0.0113(6) -0.0046(5) 0.0015(6)
C117 0.0230(7) 0.0313(8) 0.0262(7) -0.0180(6) -0.0056(6) 0.0014(6)
C118 0.0234(7) 0.0255(8) 0.0337(8) -0.0180(7) -0.0066(6) -0.0001(6)
C119 0.0200(7) 0.0207(7) 0.0298(8) -0.0108(6) -0.0052(6) -0.0008(6)
C120 0.0160(6) 0.0199(7) 0.0229(7) -0.0092(6) -0.0057(5) 0.0019(5)
C121 0.0171(6) 0.0209(7) 0.0206(7) -0.0073(6) -0.0029(5) -0.0029(5)
C122 0.0188(6) 0.0157(6) 0.0133(6) -0.0036(5) -0.0010(5) -0.0007(5)
C123 0.0172(6) 0.0204(7) 0.0150(6) -0.0056(5) -0.0008(5) -0.0039(5)
C124 0.0207(7) 0.0164(6) 0.0201(7) -0.0063(5) -0.0019(5) -0.0038(5)
C125 0.0182(7) 0.0172(6) 0.0158(6) -0.0047(5) -0.0005(5) -0.0006(5)
C126 0.0162(6) 0.0199(7) 0.0156(6) -0.0054(5) -0.0022(5) -0.0025(5)
C127 0.0192(6) 0.0180(6) 0.0124(6) -0.0056(5) 0.0010(5) -0.0047(5)
C128 0.0202(7) 0.0185(7) 0.0158(6) -0.0073(5) -0.0018(5) -0.0040(5)
C129 0.0194(7) 0.0281(8) 0.0241(7) -0.0108(6) 0.0007(6) -0.0051(6)
C130 0.0230(8) 0.0375(9) 0.0376(9) -0.0190(7) -0.0012(6) -0.0109(7)
C131 0.0218(8) 0.0499(11) 0.0299(9) -0.0086(8) 0.0033(7) -0.0046(7)
C132 0.0277(8) 0.0295(8) 0.0334(8) -0.0121(7) -0.0087(7) -0.0002(6)
C133 0.0230(7) 0.0252(7) 0.0233(7) -0.0116(6) -0.0005(6) -0.0028(6)
C34A 0.0254(11) 0.0423(14) 0.0532(15) -0.0291(12) 0.0002(10) -0.0021(10)
C35A 0.0383(14) 0.0336(13) 0.0572(16) -0.0216(12) 0.0060(12) -0.0009(11)
C36A 0.0360(14) 0.0701(19) 0.0381(14) -0.0338(14) -0.0003(11) 0.0018(13)
C34B 0.019(2) 0.021(2) 0.028(3) -0.022(2) 0.000(2) 0.0024(19)
C35B 0.016(2) 0.025(3) 0.029(3) -0.018(2) -0.005(2) 0.011(2)
C36B 0.026(3) 0.014(2) 0.028(3) -0.010(2) 0.018(2) -0.003(2)
C137 0.0352(9) 0.0374(9) 0.0418(9) -0.0261(8) -0.0038(7) -0.0101(7)
C138 0.0387(11) 0.0615(13) 0.0804(16) -0.0451(12) -0.0141(10) -0.0126(10)
C139 0.0606(13) 0.0350(10) 0.0515(11) -0.0254(9) 0.0005(10) -0.0168(9)
C140 0.0634(14) 0.0557(12) 0.0485(11) -0.0334(10) -0.0049(10) -0.0237(11)
C141 0.0204(7) 0.0174(7) 0.0214(7) -0.0044(6) -0.0032(5) 0.0014(5)
C142 0.0215(8) 0.0241(8) 0.0372(9) -0.0011(7) -0.0068(7) 0.0017(6)
C143 0.0429(10) 0.0236(8) 0.0322(9) -0.0123(7) -0.0093(7) 0.0081(7)
C144 0.0260(8) 0.0197(7) 0.0252(7) -0.0018(6) -0.0030(6) -0.0009(6)
C145 0.0251(7) 0.0222(7) 0.0165(6) -0.0054(6) -0.0004(6) 0.0011(6)
C146 0.0157(6) 0.0179(7) 0.0223(7) -0.0075(5) -0.0002(5) -0.0033(5)
C147 0.0181(7) 0.0230(7) 0.0216(7) -0.0087(6) -0.0009(5) -0.0045(5)
C148 0.0176(7) 0.0247(7) 0.0239(7) -0.0040(6) -0.0033(5) -0.0067(6)
C149 0.0149(6) 0.0180(7) 0.0327(8) -0.0071(6) -0.0012(6) -0.0048(5)
C150 0.0180(7) 0.0206(7) 0.0463(10) -0.0060(7) -0.0061(7) -0.0028(6)
C151 0.0201(8) 0.0199(8) 0.0651(12) -0.0154(8) -0.0024(8) 0.0003(6)
C152 0.0310(9) 0.0308(9) 0.0562(11) -0.0267(9) 0.0067(8) -0.0036(7)
C153 0.0294(8) 0.0298(8) 0.0369(9) -0.0184(7) 0.0019(7) -0.0015(7)
C154 0.0201(7) 0.0200(7) 0.0303(8) -0.0107(6) 0.0001(6) -0.0035(6)
P2 0.02333(18) 0.01967(18) 0.01618(16) -0.00634(14) -0.00077(13) -0.00843(14)
O21 0.0177(5) 0.0203(5) 0.0191(5) -0.0074(4) 0.0007(4) -0.0038(4)
O22 0.0296(5) 0.0211(5) 0.0162(5) -0.0060(4) -0.0014(4) -0.0120(4)
O23 0.0226(5) 0.0176(5) 0.0173(5) -0.0063(4) -0.0023(4) -0.0049(4)
O24 0.0253(5) 0.0173(5) 0.0179(5) -0.0049(4) -0.0046(4) -0.0070(4)
N2 0.0230(6) 0.0218(6) 0.0244(6) -0.0102(5) -0.0041(5) -0.0043(5)
C21 0.0168(6) 0.0201(7) 0.0227(7) -0.0089(6) 0.0012(5) -0.0054(5)
C22 0.0191(7) 0.0193(7) 0.0222(7) -0.0065(6) 0.0007(5) -0.0089(5)
C23 0.0199(7) 0.0214(7) 0.0253(7) -0.0067(6) -0.0005(6) -0.0059(6)
C24 0.0220(7) 0.0241(7) 0.0320(8) -0.0123(6) 0.0002(6) -0.0049(6)
C25 0.0240(7) 0.0286(8) 0.0248(7) -0.0141(6) 0.0031(6) -0.0073(6)
C26 0.0207(7) 0.0251(7) 0.0214(7) -0.0094(6) 0.0004(5) -0.0086(6)
C27 0.0214(7) 0.0325(8) 0.0202(7) -0.0122(6) 0.0015(6) -0.0058(6)
C28 0.0274(7) 0.0178(7) 0.0129(6) -0.0038(5) -0.0017(5) -0.0095(6)
C29 0.0240(7) 0.0219(7) 0.0145(6) -0.0060(5) -0.0009(5) -0.0054(6)
C210 0.0255(7) 0.0188(7) 0.0169(6) -0.0080(5) -0.0004(5) -0.0022(6)
C211 0.0248(7) 0.0177(7) 0.0144(6) -0.0042(5) -0.0035(5) -0.0053(5)
C212 0.0226(7) 0.0174(7) 0.0155(6) -0.0040(5) -0.0043(5) -0.0020(5)
C213 0.0283(7) 0.0142(6) 0.0107(6) -0.0026(5) -0.0015(5) -0.0041(5)
C214 0.0276(7) 0.0142(6) 0.0155(6) -0.0043(5) -0.0054(5) -0.0005(5)
C215 0.0198(7) 0.0131(6) 0.0194(6) -0.0079(5) -0.0029(5) -0.0010(5)
C216 0.0267(7) 0.0138(6) 0.0165(6) -0.0073(5) -0.0027(5) -0.0006(5)
C217 0.0249(7) 0.0196(7) 0.0195(7) -0.0083(6) -0.0079(6) 0.0011(6)
C218 0.0234(7) 0.0204(7) 0.0226(7) -0.0097(6) -0.0061(6) -0.0009(6)
C219 0.0225(7) 0.0173(7) 0.0177(6) -0.0064(5) -0.0025(5) -0.0011(5)
C220 0.0224(7) 0.0147(6) 0.0170(6) -0.0069(5) -0.0050(5) -0.0001(5)
C221 0.0199(7) 0.0189(7) 0.0156(6) -0.0071(5) -0.0036(5) -0.0014(5)
C222 0.0219(7) 0.0163(6) 0.0134(6) -0.0037(5) -0.0028(5) -0.0053(5)
C223 0.0210(7) 0.0183(6) 0.0117(6) -0.0056(5) -0.0031(5) -0.0017(5)
C224 0.0166(6) 0.0216(7) 0.0128(6) -0.0052(5) -0.0007(5) -0.0046(5)
C225 0.0218(7) 0.0178(6) 0.0133(6) -0.0044(5) -0.0026(5) -0.0047(5)
C226 0.0192(7) 0.0184(7) 0.0179(6) -0.0053(5) -0.0022(5) -0.0007(5)
C227 0.0181(7) 0.0215(7) 0.0142(6) -0.0044(5) -0.0021(5) -0.0044(5)
C228 0.0191(7) 0.0226(7) 0.0196(7) -0.0061(6) -0.0025(5) -0.0055(5)
C229 0.0291(8) 0.0341(9) 0.0342(9) -0.0173(7) -0.0002(7) 0.0031(7)
C30C 0.0262(12) 0.0601(18) 0.084(2) -0.0349(16) 0.0034(13) -0.0014(12)
C31C 0.0463(16) 0.0319(13) 0.079(2) -0.0231(14) 0.0059(14) 0.0034(11)
C32C 0.078(3) 0.112(3) 0.060(2) -0.059(2) -0.0196(19) 0.056(2)
C30D 0.029(4) 0.048(5) 0.041(4) -0.023(4) -0.008(3) 0.010(3)
C31D 0.046(5) 0.037(4) 0.094(7) -0.045(5) -0.030(5) 0.010(4)
C32D 0.044(5) 0.048(6) 0.049(6) 0.003(4) 0.027(4) 0.016(4)
C233 0.0296(8) 0.0198(7) 0.0231(7) -0.0098(6) -0.0076(6) -0.0036(6)
C234 0.0495(10) 0.0200(8) 0.0354(9) -0.0089(7) -0.0154(8) -0.0086(7)
C235 0.0378(9) 0.0278(8) 0.0255(8) -0.0141(6) -0.0084(7) -0.0023(7)
C236 0.0308(9) 0.0393(9) 0.0450(10) -0.0259(8) -0.0045(7) -0.0110(7)
C237 0.0248(8) 0.0353(9) 0.0227(7) -0.0105(6) -0.0057(6) -0.0066(6)
C238 0.0361(9) 0.0477(11) 0.0368(9) -0.0205(8) -0.0071(7) -0.0150(8)
C239 0.0250(8) 0.0459(10) 0.0318(9) -0.0118(8) -0.0088(7) -0.0006(7)
C240 0.0273(8) 0.0465(10) 0.0281(8) -0.0090(7) -0.0051(7) -0.0139(7)
C241 0.0223(7) 0.0167(7) 0.0190(7) -0.0038(5) -0.0012(5) -0.0054(5)
C242 0.0247(7) 0.0195(7) 0.0223(7) -0.0018(6) -0.0033(6) -0.0051(6)
C243 0.0398(9) 0.0218(7) 0.0280(8) -0.0107(6) 0.0011(7) -0.0092(7)
C244 0.0245(8) 0.0210(7) 0.0285(8) -0.0015(6) -0.0050(6) -0.0082(6)
C245 0.0395(9) 0.0226(7) 0.0209(7) -0.0071(6) -0.0082(6) -0.0096(7)
C246 0.0210(7) 0.0207(7) 0.0222(7) -0.0076(6) -0.0046(5) -0.0036(5)
C247 0.0254(7) 0.0247(7) 0.0206(7) -0.0078(6) -0.0048(6) -0.0058(6)
C248 0.0237(7) 0.0238(7) 0.0238(7) -0.0041(6) -0.0050(6) -0.0060(6)
C249 0.0148(6) 0.0215(7) 0.0310(8) -0.0094(6) -0.0062(6) -0.0005(5)
C250 0.0231(8) 0.0211(7) 0.0425(9) -0.0112(7) -0.0075(7) -0.0031(6)
C251 0.0273(8) 0.0233(8) 0.0553(11) -0.0204(8) -0.0094(7) -0.0020(6)
C252 0.0271(8) 0.0341(9) 0.0480(10) -0.0287(8) -0.0080(7) 0.0024(7)
C253 0.0238(8) 0.0303(8) 0.0320(8) -0.0178(7) -0.0036(6) -0.0009(6)
C254 0.0170(7) 0.0227(7) 0.0292(8) -0.0133(6) -0.0042(6) -0.0001(5)
Cl31 0.0376(2) 0.02652(19) 0.02937(19) -0.00663(16) -0.00186(16) -0.00265(16)
Cl32 0.0332(2) 0.0555(3) 0.0555(3) -0.0230(2) -0.0015(2) -0.0101(2)
C3 0.0359(9) 0.0248(8) 0.0237(7) -0.0086(6) -0.0030(6) -0.0071(7)
Cl41 0.0496(3) 0.0657(3) 0.0531(3) -0.0200(3) -0.0190(2) -0.0051(3)
Cl42 0.0539(3) 0.0561(3) 0.0440(3) 0.0004(2) -0.0158(2) -0.0174(2)
C4 0.0414(10) 0.0414(10) 0.0268(8) -0.0076(8) -0.0027(7) 0.0067(8)

loop_
_atom_type_symbol
_atom_type_description
_atom_type_scat_dispersion_real
_atom_type_scat_dispersion_imag
_atom_type_scat_source
C C 0.0033 0.0016 'International Tables Vol C Tables 4.2.6.8 and 6.1.1.4'
H H 0.0000 0.0000 'International Tables Vol C Tables 4.2.6.8 and 6.1.1.4'
Cl Cl 0.1484 0.1585 'International Tables Vol C Tables 4.2.6.8 and 6.1.1.4'
N N 0.0061 0.0033 'International Tables Vol C Tables 4.2.6.8 and 6.1.1.4'
O O 0.0106 0.0060 'International Tables Vol C Tables 4.2.6.8 and 6.1.1.4'
P P 0.1023 0.0942 'International Tables Vol C Tables 4.2.6.8 and 6.1.1.4'

loop_
_geom_angle_atom_site_label_1
_geom_angle_atom_site_label_2
_geom_angle_atom_site_label_3
_geom_angle
_geom_angle_site_symmetry_1
_geom_angle_site_symmetry_3
_geom_angle_publ_flag
O11 P1 O12 104.70(5) . . ?
O11 P1 O13 100.75(5) . . ?
O12 P1 O13 100.11(5) . . ?
C11 O11 P1 146.02(9) . . ?
C18 O12 P1 123.08(8) . . ?
C115 O13 P1 125.45(9) . . ?
C122 O14 C145 112.40(10) . . ?
C146 N1 C154 117.47(13) . . ?
C16 C11 O11 122.53(12) . . ?
C16 C11 C12 119.70(13) . . ?
O11 C11 C12 117.22(12) . . ?
C13 C12 C11 118.85(12) . . ?
C13 C12 C128 119.54(12) . . ?
C11 C12 C128 121.60(12) . . ?
C12 C13 C14 122.93(13) . . ?
C12 C13 H13 118.5 . . ?
C14 C13 H13 118.5 . . ?
C15 C14 C13 116.25(13) . . ?
C15 C14 C129 123.88(13) . . ?
C13 C14 C129 119.85(13) . . ?
C14 C15 C16 123.06(13) . . ?
C14 C15 H15 118.5 . . ?
C16 C15 H15 118.5 . . ?
C11 C16 C15 118.64(13) . . ?
C11 C16 C17 122.69(13) . . ?
C15 C16 C17 118.65(12) . . ?
C19 C17 C16 109.85(11) . . ?
C19 C17 H17A 109.7 . . ?
C16 C17 H17A 109.7 . . ?
C19 C17 H17B 109.7 . . ?
C16 C17 H17B 109.7 . . ?
H17A C17 H17B 108.2 . . ?
C19 C18 C113 122.45(13) . . ?
C19 C18 O12 118.91(13) . . ?
C113 C18 O12 118.61(13) . . ?
C18 C19 C110 117.73(13) . . ?
C18 C19 C17 120.04(13) . . ?
C110 C19 C17 122.03(13) . . ?
C111 C110 C19 122.27(14) . . ?
C111 C110 H110 118.9 . . ?
C19 C110 H110 118.9 . . ?
C110 C111 C112 117.47(13) . . ?
C110 C111 C133 121.61(13) . . ?
C112 C111 C133 120.92(13) . . ?
C113 C112 C111 121.95(13) . . ?
C113 C112 H112 119.0 . . ?
C111 C112 H112 119.0 . . ?
C18 C113 C112 118.13(13) . . ?
C18 C113 C114 119.65(13) . . ?
C112 C113 C114 122.09(13) . . ?
C113 C114 C116 119.39(12) . . ?
C113 C114 H11A 107.5 . . ?
C116 C114 H11A 107.5 . . ?
C113 C114 H11B 107.5 . . ?
C116 C114 H11B 107.5 . . ?
H11A C114 H11B 107.0 . . ?
C116 C115 C120 120.10(13) . . ?
C116 C115 O13 120.77(12) . . ?
C120 C115 O13 118.87(12) . . ?
C115 C116 C117 118.27(13) . . ?
C115 C116 C114 126.24(13) . . ?
C117 C116 C114 115.33(13) . . ?
C118 C117 C116 123.15(14) . . ?
C118 C117 H117 118.4 . . ?
C116 C117 H117 118.4 . . ?
C117 C118 C119 116.71(14) . . ?
C117 C118 C137 123.37(14) . . ?
C119 C118 C137 119.88(14) . . ?
C120 C119 C118 123.13(14) . . ?
C120 C119 H119 118.4 . . ?
C118 C119 H119 118.4 . . ?
C119 C120 C115 118.51(13) . . ?
C119 C120 C121 116.61(13) . . ?
C115 C120 C121 124.82(12) . . ?
C123 C121 C120 113.92(11) . . ?
C123 C121 H12A 108.8 . . ?
C120 C121 H12A 108.8 . . ?
C123 C121 H12B 108.8 . . ?
C120 C121 H12B 108.8 . . ?
H12A C121 H12B 107.7 . . ?
C127 C122 O14 119.67(12) . . ?
C127 C122 C123 121.15(12) . . ?
O14 C122 C123 118.98(12) . . ?
C124 C123 C122 118.61(13) . . ?
C124 C123 C121 121.86(12) . . ?
C122 C123 C121 119.39(12) . . ?
C123 C124 C125 122.03(13) . . ?
C123 C124 H124 119.0 . . ?
C125 C124 H124 119.0 . . ?
C126 C125 C124 117.06(12) . . ?
C126 C125 C141 122.21(12) . . ?
C124 C125 C141 120.66(12) . . ?
C125 C126 C127 122.11(13) . . ?
C125 C126 H126 118.9 . . ?
C127 C126 H126 118.9 . . ?
C122 C127 C126 118.40(12) . . ?
C122 C127 C128 120.28(12) . . ?
C126 C127 C128 121.07(12) . . ?
C127 C128 C12 110.23(11) . . ?
C127 C128 H12C 109.6 . . ?
C12 C128 H12C 109.6 . . ?
C127 C128 H12D 109.6 . . ?
C12 C128 H12D 109.6 . . ?
H12C C128 H12D 108.1 . . ?
C131 C129 C130 108.91(13) . . ?
C131 C129 C14 111.77(13) . . ?
C130 C129 C14 110.44(12) . . ?
C131 C129 C132 108.03(13) . . ?
C130 C129 C132 109.01(13) . . ?
C14 C129 C132 108.62(12) . . ?
C129 C130 H13A 109.5 . . ?
C129 C130 H13B 109.5 . . ?
H13A C130 H13B 109.5 . . ?
C129 C130 H13C 109.5 . . ?
H13A C130 H13C 109.5 . . ?
H13B C130 H13C 109.5 . . ?
C129 C131 H13D 109.5 . . ?
C129 C131 H13E 109.5 . . ?
H13D C131 H13E 109.5 . . ?
C129 C131 H13F 109.5 . . ?
H13D C131 H13F 109.5 . . ?
H13E C131 H13F 109.5 . . ?
C129 C132 H13G 109.5 . . ?
C129 C132 H13H 109.5 . . ?
H13G C132 H13H 109.5 . . ?
C129 C132 H13I 109.5 . . ?
H13G C132 H13I 109.5 . . ?
H13H C132 H13I 109.5 . . ?
C35A C133 C36A 111.04(18) . . ?
C35A C133 C111 108.97(14) . . ?
C36B C133 C111 111.8(2) . . ?
C36A C133 C111 108.52(14) . . ?
C35A C133 C34A 109.41(17) . . ?
C36A C133 C34A 107.46(17) . . ?
C111 C133 C34A 111.44(14) . . ?
C36B C133 C35B 108.6(3) . . ?
C111 C133 C35B 110.1(2) . . ?
C36B C133 C34B 106.7(3) . . ?
C111 C133 C34B 113.7(2) . . ?
C35B C133 C34B 105.6(3) . . ?
C133 C34A H34A 109.5 . . ?
C133 C34A H34B 109.5 . . ?
H34A C34A H34B 109.5 . . ?
C133 C34A H34C 109.5 . . ?
H34A C34A H34C 109.5 . . ?
H34B C34A H34C 109.5 . . ?
C133 C35A H35A 109.5 . . ?
C133 C35A H35B 109.5 . . ?
H35A C35A H35B 109.5 . . ?
C133 C35A H35C 109.5 . . ?
H35A C35A H35C 109.5 . . ?
H35B C35A H35C 109.5 . . ?
C133 C36A H36A 109.5 . . ?
C133 C36A H36B 109.5 . . ?
H36A C36A H36B 109.5 . . ?
C133 C36A H36C 109.5 . . ?
H36A C36A H36C 109.5 . . ?
H36B C36A H36C 109.5 . . ?
C133 C34B H34D 109.5 . . ?
C133 C34B H34E 109.5 . . ?
H34D C34B H34E 109.5 . . ?
C133 C34B H34F 109.5 . . ?
H34D C34B H34F 109.5 . . ?
H34E C34B H34F 109.5 . . ?
C133 C35B H35D 109.5 . . ?
C133 C35B H35E 109.5 . . ?
H35D C35B H35E 109.5 . . ?
C133 C35B H35F 109.5 . . ?
H35D C35B H35F 109.5 . . ?
H35E C35B H35F 109.5 . . ?
C133 C36B H36D 109.5 . . ?
C133 C36B H36E 109.5 . . ?
H36D C36B H36E 109.5 . . ?
C133 C36B H36F 109.5 . . ?
H36D C36B H36F 109.5 . . ?
H36E C36B H36F 109.5 . . ?
C140 C137 C139 108.46(15) . . ?
C140 C137 C138 108.21(17) . . ?
C139 C137 C138 109.96(17) . . ?
C140 C137 C118 112.20(15) . . ?
C139 C137 C118 109.82(15) . . ?
C138 C137 C118 108.17(14) . . ?
C137 C138 H13J 109.5 . . ?
C137 C138 H13K 109.5 . . ?
H13J C138 H13K 109.5 . . ?
C137 C138 H13L 109.5 . . ?
H13J C138 H13L 109.5 . . ?
H13K C138 H13L 109.5 . . ?
C137 C139 H13M 109.5 . . ?
C137 C139 H13N 109.5 . . ?
H13M C139 H13N 109.5 . . ?
C137 C139 H13O 109.5 . . ?
H13M C139 H13O 109.5 . . ?
H13N C139 H13O 109.5 . . ?
C137 C140 H14A 109.5 . . ?
C137 C140 H14B 109.5 . . ?
H14A C140 H14B 109.5 . . ?
C137 C140 H14C 109.5 . . ?
H14A C140 H14C 109.5 . . ?
H14B C140 H14C 109.5 . . ?
C142 C141 C143 108.57(13) . . ?
C142 C141 C125 112.36(12) . . ?
C143 C141 C125 111.26(12) . . ?
C142 C141 C144 108.43(12) . . ?
C143 C141 C144 109.40(13) . . ?
C125 C141 C144 106.75(11) . . ?
C141 C142 H14D 109.5 . . ?
C141 C142 H14E 109.5 . . ?
H14D C142 H14E 109.5 . . ?
C141 C142 H14F 109.5 . . ?
H14D C142 H14F 109.5 . . ?
H14E C142 H14F 109.5 . . ?
C141 C143 H14G 109.5 . . ?
C141 C143 H14H 109.5 . . ?
H14G C143 H14H 109.5 . . ?
C141 C143 H14I 109.5 . . ?
H14G C143 H14I 109.5 . . ?
H14H C143 H14I 109.5 . . ?
C141 C144 H14J 109.5 . . ?
C141 C144 H14K 109.5 . . ?
H14J C144 H14K 109.5 . . ?
C141 C144 H14L 109.5 . . ?
H14J C144 H14L 109.5 . . ?
H14K C144 H14L 109.5 . . ?
O14 C145 C146 109.43(11) . . ?
O14 C145 H14M 109.8 . . ?
C146 C145 H14M 109.8 . . ?
O14 C145 H14N 109.8 . . ?
C146 C145 H14N 109.8 . . ?
H14M C145 H14N 108.2 . . ?
N1 C146 C147 124.00(13) . . ?
N1 C146 C145 114.88(12) . . ?
C147 C146 C145 121.11(12) . . ?
C148 C147 C146 118.67(13) . . ?
C148 C147 H147 120.7 . . ?
C146 C147 H147 120.7 . . ?
C147 C148 C149 119.72(14) . . ?
C147 C148 H148 120.1 . . ?
C149 C148 H148 120.1 . . ?
C148 C149 C154 117.46(13) . . ?
C148 C149 C150 123.35(15) . . ?
C154 C149 C150 119.17(14) . . ?
C151 C150 C149 120.33(16) . . ?
C151 C150 H150 119.8 . . ?
C149 C150 H150 119.8 . . ?
C150 C151 C152 120.25(15) . . ?
C150 C151 H151 119.9 . . ?
C152 C151 H151 119.9 . . ?
C153 C152 C151 121.09(16) . . ?
C153 C152 H152 119.5 . . ?
C151 C152 H152 119.5 . . ?
C152 C153 C154 119.97(17) . . ?
C152 C153 H153 120.0 . . ?
C154 C153 H153 120.0 . . ?
N1 C154 C149 122.67(13) . . ?
N1 C154 C153 118.13(14) . . ?
C149 C154 C153 119.19(14) . . ?
O23 P2 O22 105.53(5) . . ?
O23 P2 O21 100.57(5) . . ?
O22 P2 O21 99.45(5) . . ?
C21 O21 P2 124.89(8) . . ?
C28 O22 P2 122.13(8) . . ?
C215 O23 P2 146.41(9) . . ?
C222 O24 C245 111.58(10) . . ?
C246 N2 C254 117.65(13) . . ?
C26 C21 C22 120.13(13) . . ?
C26 C21 O21 120.96(13) . . ?
C22 C21 O21 118.67(12) . . ?
C23 C22 C21 118.83(13) . . ?
C23 C22 C228 117.42(13) . . ?
C21 C22 C228 123.71(13) . . ?
C22 C23 C24 122.80(14) . . ?
C22 C23 H23 118.6 . . ?
C24 C23 H23 118.6 . . ?
C25 C24 C23 116.45(14) . . ?
C25 C24 C229 122.47(14) . . ?
C23 C24 C229 121.07(14) . . ?
C24 C25 C26 123.49(14) . . ?
C24 C25 H25 118.3 . . ?
C26 C25 H25 118.3 . . ?
C25 C26 C21 118.09(13) . . ?
C25 C26 C27 115.50(13) . . ?
C21 C26 C27 126.25(13) . . ?
C29 C27 C26 119.37(12) . . ?
C29 C27 H27A 107.5 . . ?
C26 C27 H27A 107.5 . . ?
C29 C27 H27B 107.5 . . ?
C26 C27 H27B 107.5 . . ?
H27A C27 H27B 107.0 . . ?
C213 C28 C29 122.34(13) . . ?
C213 C28 O22 118.76(12) . . ?
C29 C28 O22 118.88(13) . . ?
C210 C29 C28 117.77(13) . . ?
C210 C29 C27 122.06(13) . . ?
C28 C29 C27 120.04(13) . . ?
C29 C210 C211 122.33(13) . . ?
C29 C210 H210 118.8 . . ?
C211 C210 H210 118.8 . . ?
C212 C211 C210 117.44(13) . . ?
C212 C211 C233 122.13(13) . . ?
C210 C211 C233 120.41(12) . . ?
C211 C212 C213 121.96(13) . . ?
C211 C212 H212 119.0 . . ?
C213 C212 H212 119.0 . . ?
C28 C213 C212 118.13(13) . . ?
C28 C213 C214 120.01(12) . . ?
C212 C213 C214 121.55(13) . . ?
C213 C214 C216 108.16(11) . . ?
C213 C214 H21A 110.1 . . ?
C216 C214 H21A 110.1 . . ?
C213 C214 H21B 110.1 . . ?
C216 C214 H21B 110.1 . . ?
H21A C214 H21B 108.4 . . ?
C216 C215 O23 121.75(12) . . ?
C216 C215 C220 119.82(13) . . ?
O23 C215 C220 117.83(12) . . ?
C217 C216 C215 118.76(13) . . ?
C217 C216 C214 118.70(12) . . ?
C215 C216 C214 122.44(13) . . ?
C216 C217 C218 123.17(13) . . ?
C216 C217 H217 118.4 . . ?
C218 C217 H217 118.4 . . ?
C219 C218 C217 116.18(13) . . ?
C219 C218 C237 124.05(13) . . ?
C217 C218 C237 119.76(13) . . ?
C218 C219 C220 122.99(13) . . ?
C218 C219 H219 118.5 . . ?
C220 C219 H219 118.5 . . ?
C219 C220 C215 118.52(12) . . ?
C219 C220 C221 119.48(12) . . ?
C215 C220 C221 121.98(12) . . ?
C223 C221 C220 111.80(11) . . ?
C223 C221 H22A 109.3 . . ?
C220 C221 H22A 109.3 . . ?
C223 C221 H22B 109.3 . . ?
C220 C221 H22B 109.3 . . ?
H22A C221 H22B 107.9 . . ?
C223 C222 C227 121.34(12) . . ?
C223 C222 O24 119.69(12) . . ?
C227 C222 O24 118.81(12) . . ?
C222 C223 C224 118.36(12) . . ?
C222 C223 C221 120.64(12) . . ?
C224 C223 C221 120.85(12) . . ?
C225 C224 C223 121.92(13) . . ?
C225 C224 H224 119.0 . . ?
C223 C224 H224 119.0 . . ?
C224 C225 C226 117.19(12) . . ?
C224 C225 C241 122.97(12) . . ?
C226 C225 C241 119.82(12) . . ?
C227 C226 C225 122.09(13) . . ?
C227 C226 H226 119.0 . . ?
C225 C226 H226 119.0 . . ?
C226 C227 C222 118.22(13) . . ?
C226 C227 C228 121.39(13) . . ?
C222 C227 C228 120.17(12) . . ?
C227 C228 C22 113.59(11) . . ?
C227 C228 H22C 108.8 . . ?
C22 C228 H22C 108.8 . . ?
C227 C228 H22D 108.8 . . ?
C22 C228 H22D 108.8 . . ?
H22C C228 H22D 107.7 . . ?
C31C C229 C32C 111.3(2) . . ?
C32D C229 C24 112.1(4) . . ?
C31C C229 C24 110.94(16) . . ?
C32C C229 C24 112.77(17) . . ?
C32D C229 C30D 110.3(4) . . ?
C24 C229 C30D 114.1(3) . . ?
C31C C229 C30C 108.3(2) . . ?
C32C C229 C30C 106.0(2) . . ?
C24 C229 C30C 107.29(15) . . ?
C32D C229 C31D 109.9(4) . . ?
C24 C229 C31D 104.7(3) . . ?
C30D C229 C31D 105.2(4) . . ?
C30C C229 C31D 147.3(3) . . ?
C229 C30C H30A 109.5 . . ?
C229 C30C H30B 109.5 . . ?
H30A C30C H30B 109.5 . . ?
C229 C30C H30C 109.5 . . ?
H30A C30C H30C 109.5 . . ?
H30B C30C H30C 109.5 . . ?
C229 C31C H31A 109.5 . . ?
C229 C31C H31B 109.5 . . ?
H31A C31C H31B 109.5 . . ?
C229 C31C H31C 109.5 . . ?
H31A C31C H31C 109.5 . . ?
H31B C31C H31C 109.5 . . ?
C229 C32C H32A 109.5 . . ?
C229 C32C H32B 109.5 . . ?
H32A C32C H32B 109.5 . . ?
C229 C32C H32C 109.5 . . ?
H32A C32C H32C 109.5 . . ?
H32B C32C H32C 109.5 . . ?
C229 C30D H30D 109.5 . . ?
C229 C30D H30E 109.5 . . ?
H30D C30D H30E 109.5 . . ?
C229 C30D H30F 109.5 . . ?
H30D C30D H30F 109.5 . . ?
H30E C30D H30F 109.5 . . ?
C229 C31D H31D 109.5 . . ?
C229 C31D H31E 109.5 . . ?
H31D C31D H31E 109.5 . . ?
C229 C31D H31F 109.5 . . ?
H31D C31D H31F 109.5 . . ?
H31E C31D H31F 109.5 . . ?
C229 C32D H32D 109.5 . . ?
C229 C32D H32E 109.5 . . ?
H32D C32D H32E 109.5 . . ?
C229 C32D H32F 109.5 . . ?
H32D C32D H32F 109.5 . . ?
H32E C32D H32F 109.5 . . ?
C236 C233 C211 112.00(12) . . ?
C236 C233 C234 107.88(14) . . ?
C211 C233 C234 110.21(12) . . ?
C236 C233 C235 108.34(13) . . ?
C211 C233 C235 108.09(12) . . ?
C234 C233 C235 110.31(13) . . ?
C233 C234 H23A 109.5 . . ?
C233 C234 H23B 109.5 . . ?
H23A C234 H23B 109.5 . . ?
C233 C234 H23C 109.5 . . ?
H23A C234 H23C 109.5 . . ?
H23B C234 H23C 109.5 . . ?
C233 C235 H23D 109.5 . . ?
C233 C235 H23E 109.5 . . ?
H23D C235 H23E 109.5 . . ?
C233 C235 H23F 109.5 . . ?
H23D C235 H23F 109.5 . . ?
H23E C235 H23F 109.5 . . ?
C233 C236 H23G 109.5 . . ?
C233 C236 H23H 109.5 . . ?
H23G C236 H23H 109.5 . . ?
C233 C236 H23I 109.5 . . ?
H23G C236 H23I 109.5 . . ?
H23H C236 H23I 109.5 . . ?
C218 C237 C240 112.40(12) . . ?
C218 C237 C239 110.19(13) . . ?
C240 C237 C239 108.32(14) . . ?
C218 C237 C238 108.15(13) . . ?
C240 C237 C238 108.10(14) . . ?
C239 C237 C238 109.64(13) . . ?
C237 C238 H23J 109.5 . . ?
C237 C238 H23K 109.5 . . ?
H23J C238 H23K 109.5 . . ?
C237 C238 H23L 109.5 . . ?
H23J C238 H23L 109.5 . . ?
H23K C238 H23L 109.5 . . ?
C237 C239 H23M 109.5 . . ?
C237 C239 H23N 109.5 . . ?
H23M C239 H23N 109.5 . . ?
C237 C239 H23O 109.5 . . ?
H23M C239 H23O 109.5 . . ?
H23N C239 H23O 109.5 . . ?
C237 C240 H24A 109.5 . . ?
C237 C240 H24B 109.5 . . ?
H24A C240 H24B 109.5 . . ?
C237 C240 H24C 109.5 . . ?
H24A C240 H24C 109.5 . . ?
H24B C240 H24C 109.5 . . ?
C244 C241 C243 108.35(12) . . ?
C244 C241 C225 112.29(12) . . ?
C243 C241 C225 110.77(11) . . ?
C244 C241 C242 108.39(12) . . ?
C243 C241 C242 109.24(12) . . ?
C225 C241 C242 107.74(11) . . ?
C241 C242 H24D 109.5 . . ?
C241 C242 H24E 109.5 . . ?
H24D C242 H24E 109.5 . . ?
C241 C242 H24F 109.5 . . ?
H24D C242 H24F 109.5 . . ?
H24E C242 H24F 109.5 . . ?
C241 C243 H24G 109.5 . . ?
C241 C243 H24H 109.5 . . ?
H24G C243 H24H 109.5 . . ?
C241 C243 H24I 109.5 . . ?
H24G C243 H24I 109.5 . . ?
H24H C243 H24I 109.5 . . ?
C241 C244 H24J 109.5 . . ?
C241 C244 H24K 109.5 . . ?
H24J C244 H24K 109.5 . . ?
C241 C244 H24L 109.5 . . ?
H24J C244 H24L 109.5 . . ?
H24K C244 H24L 109.5 . . ?
O24 C245 C246 109.93(12) . . ?
O24 C245 H24M 109.7 . . ?
C246 C245 H24M 109.7 . . ?
O24 C245 H24N 109.7 . . ?
C246 C245 H24N 109.7 . . ?
H24M C245 H24N 108.2 . . ?
N2 C246 C247 124.10(13) . . ?
N2 C246 C245 114.30(12) . . ?
C247 C246 C245 121.60(13) . . ?
C248 C247 C246 118.45(14) . . ?
C248 C247 H247 120.8 . . ?
C246 C247 H247 120.8 . . ?
C247 C248 C249 119.83(14) . . ?
C247 C248 H248 120.1 . . ?
C249 C248 H248 120.1 . . ?
C248 C249 C250 123.39(14) . . ?
C248 C249 C254 117.56(13) . . ?
C250 C249 C254 119.04(14) . . ?
C251 C250 C249 120.21(16) . . ?
C251 C250 H250 119.9 . . ?
C249 C250 H250 119.9 . . ?
C250 C251 C252 120.65(15) . . ?
C250 C251 H251 119.7 . . ?
C252 C251 H251 119.7 . . ?
C253 C252 C251 120.66(15) . . ?
C253 C252 H252 119.7 . . ?
C251 C252 H252 119.7 . . ?
C252 C253 C254 120.23(15) . . ?
C252 C253 H253 119.9 . . ?
C254 C253 H253 119.9 . . ?
N2 C254 C253 118.39(14) . . ?
N2 C254 C249 122.39(13) . . ?
C253 C254 C249 119.22(14) . . ?
Cl32 C3 Cl31 111.85(9) . . ?
Cl32 C3 H3A 109.2 . . ?
Cl31 C3 H3A 109.2 . . ?
Cl32 C3 H3B 109.2 . . ?
Cl31 C3 H3B 109.2 . . ?
H3A C3 H3B 107.9 . . ?
Cl42 C4 Cl41 111.95(10) . . ?
Cl42 C4 H4A 109.2 . . ?
Cl41 C4 H4A 109.2 . . ?
Cl42 C4 H4B 109.2 . . ?
Cl41 C4 H4B 109.2 . . ?
H4A C4 H4B 107.9 . . ?

loop_
_geom_bond_atom_site_label_1
_geom_bond_atom_site_label_2
_geom_bond_distance
_geom_bond_site_symmetry_2
_geom_bond_publ_flag
P1 O11 1.6186(10) . ?
P1 O12 1.6323(10) . ?
P1 O13 1.6521(10) . ?
O11 C11 1.4053(17) . ?
O12 C18 1.4006(17) . ?
O13 C115 1.4164(17) . ?
O14 C122 1.3920(16) . ?
O14 C145 1.4279(16) . ?
N1 C146 1.3177(18) . ?
N1 C154 1.3698(19) . ?
C11 C16 1.3978(19) . ?
C11 C12 1.4056(19) . ?
C12 C13 1.386(2) . ?
C12 C128 1.5125(18) . ?
C13 C14 1.3995(19) . ?
C13 H13 0.9500 . ?
C14 C15 1.388(2) . ?
C14 C129 1.536(2) . ?
C15 C16 1.398(2) . ?
C15 H15 0.9500 . ?
C16 C17 1.5108(19) . ?
C17 C19 1.506(2) . ?
C17 H17A 0.9900 . ?
C17 H17B 0.9900 . ?
C18 C19 1.384(2) . ?
C18 C113 1.386(2) . ?
C19 C110 1.396(2) . ?
C110 C111 1.393(2) . ?
C110 H110 0.9500 . ?
C111 C112 1.399(2) . ?
C111 C133 1.535(2) . ?
C112 C113 1.390(2) . ?
C112 H112 0.9500 . ?
C113 C114 1.512(2) . ?
C114 C116 1.519(2) . ?
C114 H11A 0.9900 . ?
C114 H11B 0.9900 . ?
C115 C116 1.401(2) . ?
C115 C120 1.410(2) . ?
C116 C117 1.405(2) . ?
C117 C118 1.382(2) . ?
C117 H117 0.9500 . ?
C118 C119 1.393(2) . ?
C118 C137 1.538(2) . ?
C119 C120 1.391(2) . ?
C119 H119 0.9500 . ?
C120 C121 1.5203(19) . ?
C121 C123 1.5083(19) . ?
C121 H12A 0.9900 . ?
C121 H12B 0.9900 . ?
C122 C127 1.3829(19) . ?
C122 C123 1.3933(19) . ?
C123 C124 1.3856(19) . ?
C124 C125 1.402(2) . ?
C124 H124 0.9500 . ?
C125 C126 1.3930(19) . ?
C125 C141 1.5360(19) . ?
C126 C127 1.3986(19) . ?
C126 H126 0.9500 . ?
C127 C128 1.5102(18) . ?
C128 H12C 0.9900 . ?
C128 H12D 0.9900 . ?
C129 C131 1.530(2) . ?
C129 C130 1.535(2) . ?
C129 C132 1.537(2) . ?
C130 H13A 0.9800 . ?
C130 H13B 0.9800 . ?
C130 H13C 0.9800 . ?
C131 H13D 0.9800 . ?
C131 H13E 0.9800 . ?
C131 H13F 0.9800 . ?
C132 H13G 0.9800 . ?
C132 H13H 0.9800 . ?
C132 H13I 0.9800 . ?
C133 C35A 1.508(3) . ?
C133 C36B 1.525(4) . ?
C133 C36A 1.528(3) . ?
C133 C34A 1.537(3) . ?
C133 C35B 1.544(4) . ?
C133 C34B 1.565(4) . ?
C34A H34A 0.9800 . ?
C34A H34B 0.9800 . ?
C34A H34C 0.9800 . ?
C35A H35A 0.9800 . ?
C35A H35B 0.9800 . ?
C35A H35C 0.9800 . ?
C36A H36A 0.9800 . ?
C36A H36B 0.9800 . ?
C36A H36C 0.9800 . ?
C34B H34D 0.9800 . ?
C34B H34E 0.9800 . ?
C34B H34F 0.9800 . ?
C35B H35D 0.9800 . ?
C35B H35E 0.9800 . ?
C35B H35F 0.9800 . ?
C36B H36D 0.9800 . ?
C36B H36E 0.9800 . ?
C36B H36F 0.9800 . ?
C137 C140 1.532(3) . ?
C137 C139 1.535(3) . ?
C137 C138 1.538(3) . ?
C138 H13J 0.9800 . ?
C138 H13K 0.9800 . ?
C138 H13L 0.9800 . ?
C139 H13M 0.9800 . ?
C139 H13N 0.9800 . ?
C139 H13O 0.9800 . ?
C140 H14A 0.9800 . ?
C140 H14B 0.9800 . ?
C140 H14C 0.9800 . ?
C141 C142 1.532(2) . ?
C141 C143 1.536(2) . ?
C141 C144 1.537(2) . ?
C142 H14D 0.9800 . ?
C142 H14E 0.9800 . ?
C142 H14F 0.9800 . ?
C143 H14G 0.9800 . ?
C143 H14H 0.9800 . ?
C143 H14I 0.9800 . ?
C144 H14J 0.9800 . ?
C144 H14K 0.9800 . ?
C144 H14L 0.9800 . ?
C145 C146 1.5036(19) . ?
C145 H14M 0.9900 . ?
C145 H14N 0.9900 . ?
C146 C147 1.415(2) . ?
C147 C148 1.364(2) . ?
C147 H147 0.9500 . ?
C148 C149 1.411(2) . ?
C148 H148 0.9500 . ?
C149 C154 1.416(2) . ?
C149 C150 1.420(2) . ?
C150 C151 1.365(3) . ?
C150 H150 0.9500 . ?
C151 C152 1.405(3) . ?
C151 H151 0.9500 . ?
C152 C153 1.367(2) . ?
C152 H152 0.9500 . ?
C153 C154 1.416(2) . ?
C153 H153 0.9500 . ?
P2 O23 1.6216(10) . ?
P2 O22 1.6377(10) . ?
P2 O21 1.6475(10) . ?
O21 C21 1.4136(17) . ?
O22 C28 1.4000(16) . ?
O23 C215 1.4039(17) . ?
O24 C222 1.3976(16) . ?
O24 C245 1.4270(17) . ?
N2 C246 1.3176(19) . ?
N2 C254 1.3704(19) . ?
C21 C26 1.402(2) . ?
C21 C22 1.407(2) . ?
C22 C23 1.389(2) . ?
C22 C228 1.5210(19) . ?
C23 C24 1.395(2) . ?
C23 H23 0.9500 . ?
C24 C25 1.389(2) . ?
C24 C229 1.533(2) . ?
C25 C26 1.396(2) . ?
C25 H25 0.9500 . ?
C26 C27 1.519(2) . ?
C27 C29 1.506(2) . ?
C27 H27A 0.9900 . ?
C27 H27B 0.9900 . ?
C28 C213 1.382(2) . ?
C28 C29 1.391(2) . ?
C29 C210 1.390(2) . ?
C210 C211 1.401(2) . ?
C210 H210 0.9500 . ?
C211 C212 1.392(2) . ?
C211 C233 1.5362(19) . ?
C212 C213 1.399(2) . ?
C212 H212 0.9500 . ?
C213 C214 1.5085(19) . ?
C214 C216 1.5127(19) . ?
C214 H21A 0.9900 . ?
C214 H21B 0.9900 . ?
C215 C216 1.3999(19) . ?
C215 C220 1.4045(19) . ?
C216 C217 1.389(2) . ?
C217 C218 1.395(2) . ?
C217 H217 0.9500 . ?
C218 C219 1.394(2) . ?
C218 C237 1.532(2) . ?
C219 C220 1.396(2) . ?
C219 H219 0.9500 . ?
C220 C221 1.5164(18) . ?
C221 C223 1.5088(19) . ?
C221 H22A 0.9900 . ?
C221 H22B 0.9900 . ?
C222 C223 1.3789(19) . ?
C222 C227 1.394(2) . ?
C223 C224 1.4033(19) . ?
C224 C225 1.3924(19) . ?
C224 H224 0.9500 . ?
C225 C226 1.3992(19) . ?
C225 C241 1.5361(19) . ?
C226 C227 1.391(2) . ?
C226 H226 0.9500 . ?
C227 C228 1.5089(19) . ?
C228 H22C 0.9900 . ?
C228 H22D 0.9900 . ?
C229 C32D 1.478(5) . ?
C229 C31C 1.491(3) . ?
C229 C32C 1.525(3) . ?
C229 C30D 1.543(5) . ?
C229 C30C 1.569(3) . ?
C229 C31D 1.571(5) . ?
C30C H30A 0.9800 . ?
C30C H30B 0.9800 . ?
C30C H30C 0.9800 . ?
C31C H31A 0.9800 . ?
C31C H31B 0.9800 . ?
C31C H31C 0.9800 . ?
C32C H32A 0.9800 . ?
C32C H32B 0.9800 . ?
C32C H32C 0.9800 . ?
C30D H30D 0.9800 . ?
C30D H30E 0.9800 . ?
C30D H30F 0.9800 . ?
C31D H31D 0.9800 . ?
C31D H31E 0.9800 . ?
C31D H31F 0.9800 . ?
C32D H32D 0.9800 . ?
C32D H32E 0.9800 . ?
C32D H32F 0.9800 . ?
C233 C236 1.530(2) . ?
C233 C234 1.537(2) . ?
C233 C235 1.538(2) . ?
C234 H23A 0.9800 . ?
C234 H23B 0.9800 . ?
C234 H23C 0.9800 . ?
C235 H23D 0.9800 . ?
C235 H23E 0.9800 . ?
C235 H23F 0.9800 . ?
C236 H23G 0.9800 . ?
C236 H23H 0.9800 . ?
C236 H23I 0.9800 . ?
C237 C240 1.532(2) . ?
C237 C239 1.535(2) . ?
C237 C238 1.540(2) . ?
C238 H23J 0.9800 . ?
C238 H23K 0.9800 . ?
C238 H23L 0.9800 . ?
C239 H23M 0.9800 . ?
C239 H23N 0.9800 . ?
C239 H23O 0.9800 . ?
C240 H24A 0.9800 . ?
C240 H24B 0.9800 . ?
C240 H24C 0.9800 . ?
C241 C244 1.529(2) . ?
C241 C243 1.534(2) . ?
C241 C242 1.538(2) . ?
C242 H24D 0.9800 . ?
C242 H24E 0.9800 . ?
C242 H24F 0.9800 . ?
C243 H24G 0.9800 . ?
C243 H24H 0.9800 . ?
C243 H24I 0.9800 . ?
C244 H24J 0.9800 . ?
C244 H24K 0.9800 . ?
C244 H24L 0.9800 . ?
C245 C246 1.509(2) . ?
C245 H24M 0.9900 . ?
C245 H24N 0.9900 . ?
C246 C247 1.415(2) . ?
C247 C248 1.367(2) . ?
C247 H247 0.9500 . ?
C248 C249 1.409(2) . ?
C248 H248 0.9500 . ?
C249 C250 1.419(2) . ?
C249 C254 1.420(2) . ?
C250 C251 1.368(2) . ?
C250 H250 0.9500 . ?
C251 C252 1.402(3) . ?
C251 H251 0.9500 . ?
C252 C253 1.370(2) . ?
C252 H252 0.9500 . ?
C253 C254 1.414(2) . ?
C253 H253 0.9500 . ?
Cl31 C3 1.7680(17) . ?
Cl32 C3 1.7609(17) . ?
C3 H3A 0.9900 . ?
C3 H3B 0.9900 . ?
Cl41 C4 1.752(2) . ?
Cl42 C4 1.747(2) . ?
C4 H4A 0.9900 . ?
C4 H4B 0.9900 . ?

loop_
_geom_torsion_atom_site_label_1
_geom_torsion_atom_site_label_2
_geom_torsion_atom_site_label_3
_geom_torsion_atom_site_label_4
_geom_torsion
_geom_torsion_site_symmetry_1
_geom_torsion_site_symmetry_2
_geom_torsion_site_symmetry_3
_geom_torsion_site_symmetry_4
_geom_torsion_publ_flag
O12 P1 O11 C11 -47.09(16) . . . . ?
O13 P1 O11 C11 56.47(16) . . . . ?
O11 P1 O12 C18 68.46(12) . . . . ?
O13 P1 O12 C18 -35.59(12) . . . . ?
O11 P1 O13 C115 170.66(10) . . . . ?
O12 P1 O13 C115 -82.11(11) . . . . ?
P1 O11 C11 C16 55.6(2) . . . . ?
P1 O11 C11 C12 -132.94(14) . . . . ?
C16 C11 C12 C13 -7.52(19) . . . . ?
O11 C11 C12 C13 -179.22(11) . . . . ?
C16 C11 C12 C128 173.39(12) . . . . ?
O11 C11 C12 C128 1.70(18) . . . . ?
C11 C12 C13 C14 1.5(2) . . . . ?
C128 C12 C13 C14 -179.44(12) . . . . ?
C12 C13 C14 C15 3.9(2) . . . . ?
C12 C13 C14 C129 -174.71(13) . . . . ?
C13 C14 C15 C16 -3.4(2) . . . . ?
C129 C14 C15 C16 175.16(13) . . . . ?
O11 C11 C16 C15 179.23(12) . . . . ?
C12 C11 C16 C15 7.99(19) . . . . ?
O11 C11 C16 C17 -2.3(2) . . . . ?
C12 C11 C16 C17 -173.52(12) . . . . ?
C14 C15 C16 C11 -2.5(2) . . . . ?
C14 C15 C16 C17 178.98(13) . . . . ?
C11 C16 C17 C19 -80.12(16) . . . . ?
C15 C16 C17 C19 98.36(15) . . . . ?
P1 O12 C18 C19 -93.21(14) . . . . ?
P1 O12 C18 C113 88.95(14) . . . . ?
C113 C18 C19 C110 0.1(2) . . . . ?
O12 C18 C19 C110 -177.68(12) . . . . ?
C113 C18 C19 C17 -174.80(13) . . . . ?
O12 C18 C19 C17 7.44(19) . . . . ?
C16 C17 C19 C18 91.60(16) . . . . ?
C16 C17 C19 C110 -83.06(16) . . . . ?
C18 C19 C110 C111 0.7(2) . . . . ?
C17 C19 C110 C111 175.44(13) . . . . ?
C19 C110 C111 C112 -0.9(2) . . . . ?
C19 C110 C111 C133 179.34(12) . . . . ?
C110 C111 C112 C113 0.3(2) . . . . ?
C133 C111 C112 C113 -179.86(13) . . . . ?
C19 C18 C113 C112 -0.6(2) . . . . ?
O12 C18 C113 C112 177.19(12) . . . . ?
C19 C18 C113 C114 -176.54(13) . . . . ?
O12 C18 C113 C114 1.22(19) . . . . ?
C111 C112 C113 C18 0.3(2) . . . . ?
C111 C112 C113 C114 176.22(13) . . . . ?
C18 C113 C114 C116 -85.40(18) . . . . ?
C112 C113 C114 C116 98.79(17) . . . . ?
P1 O13 C115 C116 78.20(15) . . . . ?
P1 O13 C115 C120 -107.55(13) . . . . ?
C120 C115 C116 C117 -4.0(2) . . . . ?
O13 C115 C116 C117 170.21(12) . . . . ?
C120 C115 C116 C114 171.13(14) . . . . ?
O13 C115 C116 C114 -14.7(2) . . . . ?
C113 C114 C116 C115 48.7(2) . . . . ?
C113 C114 C116 C117 -136.11(14) . . . . ?
C115 C116 C117 C118 1.7(2) . . . . ?
C114 C116 C117 C118 -173.93(14) . . . . ?
C116 C117 C118 C119 1.3(2) . . . . ?
C116 C117 C118 C137 179.32(14) . . . . ?
C117 C118 C119 C120 -2.2(2) . . . . ?
C137 C118 C119 C120 179.76(14) . . . . ?
C118 C119 C120 C115 0.0(2) . . . . ?
C118 C119 C120 C121 177.22(13) . . . . ?
C116 C115 C120 C119 3.2(2) . . . . ?
O13 C115 C120 C119 -171.10(12) . . . . ?
C116 C115 C120 C121 -173.82(13) . . . . ?
O13 C115 C120 C121 11.9(2) . . . . ?
C119 C120 C121 C123 129.48(13) . . . . ?
C115 C120 C121 C123 -53.46(18) . . . . ?
C145 O14 C122 C127 -95.43(14) . . . . ?
C145 O14 C122 C123 89.73(15) . . . . ?
C127 C122 C123 C124 8.33(19) . . . . ?
O14 C122 C123 C124 -176.90(12) . . . . ?
C127 C122 C123 C121 -167.37(12) . . . . ?
O14 C122 C123 C121 7.39(18) . . . . ?
C120 C121 C123 C124 -69.89(17) . . . . ?
C120 C121 C123 C122 105.66(14) . . . . ?
C122 C123 C124 C125 -2.8(2) . . . . ?
C121 C123 C124 C125 172.78(13) . . . . ?
C123 C124 C125 C126 -4.1(2) . . . . ?
C123 C124 C125 C141 173.09(12) . . . . ?
C124 C125 C126 C127 5.82(19) . . . . ?
C141 C125 C126 C127 -171.28(12) . . . . ?
O14 C122 C127 C126 178.62(11) . . . . ?
C123 C122 C127 C126 -6.65(19) . . . . ?
O14 C122 C127 C128 -7.10(18) . . . . ?
C123 C122 C127 C128 167.63(12) . . . . ?
C125 C126 C127 C122 -0.62(19) . . . . ?
C125 C126 C127 C128 -174.85(12) . . . . ?
C122 C127 C128 C12 -107.57(14) . . . . ?
C126 C127 C128 C12 66.55(16) . . . . ?
C13 C12 C128 C127 -103.73(14) . . . . ?
C11 C12 C128 C127 75.34(16) . . . . ?
C15 C14 C129 C131 2.1(2) . . . . ?
C13 C14 C129 C131 -179.42(14) . . . . ?
C15 C14 C129 C130 123.49(15) . . . . ?
C13 C14 C129 C130 -58.01(18) . . . . ?
C15 C14 C129 C132 -117.02(15) . . . . ?
C13 C14 C129 C132 61.48(17) . . . . ?
C110 C111 C133 C35A 118.68(18) . . . . ?
C112 C111 C133 C35A -61.1(2) . . . . ?
C110 C111 C133 C36B -61.5(3) . . . . ?
C112 C111 C133 C36B 118.7(3) . . . . ?
C110 C111 C133 C36A -120.28(18) . . . . ?
C112 C111 C133 C36A 59.9(2) . . . . ?
C110 C111 C133 C34A -2.2(2) . . . . ?
C112 C111 C133 C34A 178.05(16) . . . . ?
C110 C111 C133 C35B 59.3(3) . . . . ?
C112 C111 C133 C35B -120.5(2) . . . . ?
C110 C111 C133 C34B 177.6(2) . . . . ?
C112 C111 C133 C34B -2.2(3) . . . . ?
C117 C118 C137 C140 6.5(2) . . . . ?
C119 C118 C137 C140 -175.61(16) . . . . ?
C117 C118 C137 C139 127.17(17) . . . . ?
C119 C118 C137 C139 -54.9(2) . . . . ?
C117 C118 C137 C138 -112.81(19) . . . . ?
C119 C118 C137 C138 65.1(2) . . . . ?
C126 C125 C141 C142 -15.49(19) . . . . ?
C124 C125 C141 C142 167.51(13) . . . . ?
C126 C125 C141 C143 -137.47(14) . . . . ?
C124 C125 C141 C143 45.54(18) . . . . ?
C126 C125 C141 C144 103.24(15) . . . . ?
C124 C125 C141 C144 -73.76(16) . . . . ?
C122 O14 C145 C146 -173.47(11) . . . . ?
C154 N1 C146 C147 -1.2(2) . . . . ?
C154 N1 C146 C145 179.91(13) . . . . ?
O14 C145 C146 N1 -158.46(12) . . . . ?
O14 C145 C146 C147 22.59(19) . . . . ?
N1 C146 C147 C148 0.6(2) . . . . ?
C145 C146 C147 C148 179.46(13) . . . . ?
C146 C147 C148 C149 0.7(2) . . . . ?
C147 C148 C149 C154 -1.3(2) . . . . ?
C147 C148 C149 C150 176.75(14) . . . . ?
C148 C149 C150 C151 -178.56(14) . . . . ?
C154 C149 C150 C151 -0.6(2) . . . . ?
C149 C150 C151 C152 -0.1(2) . . . . ?
C150 C151 C152 C153 0.4(3) . . . . ?
C151 C152 C153 C154 -0.1(3) . . . . ?
C146 N1 C154 C149 0.5(2) . . . . ?
C146 N1 C154 C153 -177.85(14) . . . . ?
C148 C149 C154 N1 0.7(2) . . . . ?
C150 C149 C154 N1 -177.39(14) . . . . ?
C148 C149 C154 C153 179.03(14) . . . . ?
C150 C149 C154 C153 0.9(2) . . . . ?
C152 C153 C154 N1 177.78(15) . . . . ?
C152 C153 C154 C149 -0.6(2) . . . . ?
O23 P2 O21 C21 170.71(10) . . . . ?
O22 P2 O21 C21 -81.40(11) . . . . ?
O23 P2 O22 C28 65.84(11) . . . . ?
O21 P2 O22 C28 -38.00(11) . . . . ?
O22 P2 O23 C215 -45.04(17) . . . . ?
O21 P2 O23 C215 57.98(16) . . . . ?
P2 O21 C21 C26 81.24(15) . . . . ?
P2 O21 C21 C22 -104.36(13) . . . . ?
C26 C21 C22 C23 4.3(2) . . . . ?
O21 C21 C22 C23 -170.12(12) . . . . ?
C26 C21 C22 C228 -173.55(13) . . . . ?
O21 C21 C22 C228 12.0(2) . . . . ?
C21 C22 C23 C24 -0.6(2) . . . . ?
C228 C22 C23 C24 177.40(13) . . . . ?
C22 C23 C24 C25 -2.4(2) . . . . ?
C22 C23 C24 C229 178.01(14) . . . . ?
C23 C24 C25 C26 1.8(2) . . . . ?
C229 C24 C25 C26 -178.62(14) . . . . ?
C24 C25 C26 C21 1.8(2) . . . . ?
C24 C25 C26 C27 -173.88(14) . . . . ?
C22 C21 C26 C25 -4.9(2) . . . . ?
O21 C21 C26 C25 169.46(12) . . . . ?
C22 C21 C26 C27 170.29(13) . . . . ?
O21 C21 C26 C27 -15.4(2) . . . . ?
C25 C26 C27 C29 -138.62(14) . . . . ?
C21 C26 C27 C29 46.1(2) . . . . ?
P2 O22 C28 C213 -91.81(14) . . . . ?
P2 O22 C28 C29 89.26(14) . . . . ?
C213 C28 C29 C210 0.7(2) . . . . ?
O22 C28 C29 C210 179.63(12) . . . . ?
C213 C28 C29 C27 -175.39(13) . . . . ?
O22 C28 C29 C27 3.51(19) . . . . ?
C26 C27 C29 C210 99.35(16) . . . . ?
C26 C27 C29 C28 -84.70(18) . . . . ?
C28 C29 C210 C211 0.5(2) . . . . ?
C27 C29 C210 C211 176.50(13) . . . . ?
C29 C210 C211 C212 -1.0(2) . . . . ?
C29 C210 C211 C233 -179.59(13) . . . . ?
C210 C211 C212 C213 0.3(2) . . . . ?
C233 C211 C212 C213 178.93(12) . . . . ?
C29 C28 C213 C212 -1.3(2) . . . . ?
O22 C28 C213 C212 179.77(11) . . . . ?
C29 C28 C213 C214 -175.05(12) . . . . ?
O22 C28 C213 C214 6.05(18) . . . . ?
C211 C212 C213 C28 0.8(2) . . . . ?
C211 C212 C213 C214 174.38(12) . . . . ?
C28 C213 C214 C216 94.53(15) . . . . ?
C212 C213 C214 C216 -78.96(16) . . . . ?
P2 O23 C215 C216 56.9(2) . . . . ?
P2 O23 C215 C220 -131.97(14) . . . . ?
O23 C215 C216 C217 178.07(12) . . . . ?
C220 C215 C216 C217 7.10(19) . . . . ?
O23 C215 C216 C214 -5.49(19) . . . . ?
C220 C215 C216 C214 -176.46(12) . . . . ?
C213 C214 C216 C217 97.89(15) . . . . ?
C213 C214 C216 C215 -78.55(16) . . . . ?
C215 C216 C217 C218 -1.0(2) . . . . ?
C214 C216 C217 C218 -177.53(13) . . . . ?
C216 C217 C218 C219 -4.0(2) . . . . ?
C216 C217 C218 C237 175.21(13) . . . . ?
C217 C218 C219 C220 2.9(2) . . . . ?
C237 C218 C219 C220 -176.25(13) . . . . ?
C218 C219 C220 C215 3.0(2) . . . . ?
C218 C219 C220 C221 -175.58(13) . . . . ?
C216 C215 C220 C219 -8.08(19) . . . . ?
O23 C215 C220 C219 -179.40(11) . . . . ?
C216 C215 C220 C221 170.49(12) . . . . ?
O23 C215 C220 C221 -0.83(18) . . . . ?
C219 C220 C221 C223 -107.54(14) . . . . ?
C215 C220 C221 C223 73.90(16) . . . . ?
C245 O24 C222 C223 -96.09(15) . . . . ?
C245 O24 C222 C227 88.45(15) . . . . ?
C227 C222 C223 C224 -8.61(19) . . . . ?
O24 C222 C223 C224 176.05(11) . . . . ?
C227 C222 C223 C221 167.06(12) . . . . ?
O24 C222 C223 C221 -8.29(18) . . . . ?
C220 C221 C223 C222 -105.30(14) . . . . ?
C220 C221 C223 C224 70.26(16) . . . . ?
C222 C223 C224 C225 0.62(19) . . . . ?
C221 C223 C224 C225 -175.04(12) . . . . ?
C223 C224 C225 C226 5.98(19) . . . . ?
C223 C224 C225 C241 -172.20(12) . . . . ?
C224 C225 C226 C227 -5.0(2) . . . . ?
C241 C225 C226 C227 173.26(12) . . . . ?
C225 C226 C227 C222 -2.5(2) . . . . ?
C225 C226 C227 C228 172.19(13) . . . . ?
C223 C222 C227 C226 9.6(2) . . . . ?
O24 C222 C227 C226 -175.06(12) . . . . ?
C223 C222 C227 C228 -165.24(12) . . . . ?
O24 C222 C227 C228 10.14(19) . . . . ?
C226 C227 C228 C22 -66.43(17) . . . . ?
C222 C227 C228 C22 108.20(15) . . . . ?
C23 C22 C228 C227 126.50(14) . . . . ?
C21 C22 C228 C227 -55.60(18) . . . . ?
C25 C24 C229 C32D -48.8(5) . . . . ?
C23 C24 C229 C32D 130.8(5) . . . . ?
C25 C24 C229 C31C 125.6(2) . . . . ?
C23 C24 C229 C31C -54.8(2) . . . . ?
C25 C24 C229 C32C 0.1(3) . . . . ?
C23 C24 C229 C32C 179.7(2) . . . . ?
C25 C24 C229 C30D -175.1(3) . . . . ?
C23 C24 C229 C30D 4.5(4) . . . . ?
C25 C24 C229 C30C -116.29(19) . . . . ?
C23 C24 C229 C30C 63.3(2) . . . . ?
C25 C24 C229 C31D 70.4(4) . . . . ?
C23 C24 C229 C31D -110.0(4) . . . . ?
C212 C211 C233 C236 11.18(19) . . . . ?
C210 C211 C233 C236 -170.28(13) . . . . ?
C212 C211 C233 C234 131.28(15) . . . . ?
C210 C211 C233 C234 -50.17(18) . . . . ?
C212 C211 C233 C235 -108.10(15) . . . . ?
C210 C211 C233 C235 70.45(16) . . . . ?
C219 C218 C237 C240 -1.7(2) . . . . ?
C217 C218 C237 C240 179.22(14) . . . . ?
C219 C218 C237 C239 -122.60(15) . . . . ?
C217 C218 C237 C239 58.31(18) . . . . ?
C219 C218 C237 C238 117.57(16) . . . . ?
C217 C218 C237 C238 -61.52(18) . . . . ?
C224 C225 C241 C244 -5.56(19) . . . . ?
C226 C225 C241 C244 176.30(13) . . . . ?
C224 C225 C241 C243 -126.84(14) . . . . ?
C226 C225 C241 C243 55.02(17) . . . . ?
C224 C225 C241 C242 113.73(14) . . . . ?
C226 C225 C241 C242 -64.41(16) . . . . ?
C222 O24 C245 C246 176.93(12) . . . . ?
C254 N2 C246 C247 -0.1(2) . . . . ?
C254 N2 C246 C245 -179.41(13) . . . . ?
O24 C245 C246 N2 -166.75(12) . . . . ?
O24 C245 C246 C247 13.9(2) . . . . ?
N2 C246 C247 C248 -0.8(2) . . . . ?
C245 C246 C247 C248 178.51(14) . . . . ?
C246 C247 C248 C249 0.5(2) . . . . ?
C247 C248 C249 C250 179.33(14) . . . . ?
C247 C248 C249 C254 0.5(2) . . . . ?
C248 C249 C250 C251 -178.83(15) . . . . ?
C254 C249 C250 C251 0.0(2) . . . . ?
C249 C250 C251 C252 0.1(2) . . . . ?
C250 C251 C252 C253 0.1(2) . . . . ?
C251 C252 C253 C254 -0.4(2) . . . . ?
C246 N2 C254 C253 -178.80(13) . . . . ?
C246 N2 C254 C249 1.2(2) . . . . ?
C252 C253 C254 N2 -179.51(14) . . . . ?
C252 C253 C254 C249 0.5(2) . . . . ?
C248 C249 C254 N2 -1.4(2) . . . . ?
C250 C249 C254 N2 179.72(13) . . . . ?
C248 C249 C254 C253 178.59(13) . . . . ?
C250 C249 C254 C253 -0.3(2) . . . . ?

loop_
_platon_squeeze_void_nr
_platon_squeeze_void_average_x
_platon_squeeze_void_average_y
_platon_squeeze_void_average_z
_platon_squeeze_void_volume
_platon_squeeze_void_count_electrons
1 -0.004 0.244 0.884 169.3 43.9
2 0.004 0.756 0.116 169.4 44.3
3 0.500 0.500 0.500 259.9 79.9
